data_7044170
loop_
_publ_author_name
'Liu, Mei-Jiao'
'Yuan, Juan'
'Zhang, Yiquan'
'Sun, Hao-Ling'
'Liu, Cai-Ming'
'Kou, Hui-Zhong'

_publ_section_title
;
 Chiral six-coordinate Dy(III) and Tb(III) complexes of an achiral ligand:
 Structure, fluorescence, and magnetism
;
_journal_name_full 'Dalton Trans.'
_journal_paper_doi 10.1039/C7DT02409F
_journal_year 2017
_chemical_absolute_configuration rm
_chemical_formula_moiety 'C66 H90 Cl3 N6 O6 Tb Zn3, 1.5(O)'
_chemical_formula_sum 'C66 H93 Cl3 N6 O7.5 Tb Zn3'
_chemical_formula_weight 1551.84
_space_group_crystal_system triclinic
_space_group_IT_number 1
_space_group_name_Hall 'P 1'
_space_group_name_H-M_alt 'P 1'
_symmetry_space_group_name_Hall 'P 1'
_symmetry_space_group_name_H-M 'P 1'
_atom_sites_solution_hydrogens geom
_atom_sites_solution_primary heavy
_audit_creation_date 2017-06-12
_audit_creation_method
;
Olex2 1.2
(compiled 2016.09.09 svn.r3337 for OlexSys, GUI svn.r5227)
;
_audit_update_record
;
2017-07-03 deposited with the CCDC.
2017-09-11 downloaded from the CCDC.
;
_cell_angle_alpha 74.076(3)
_cell_angle_beta 82.733(2)
_cell_angle_gamma 80.874(2)
_cell_formula_units_Z 2
_cell_length_a 12.4384(4)
_cell_length_b 16.3219(5)
_cell_length_c 19.7909(6)
_cell_measurement_reflns_used 31917
_cell_measurement_temperature 293(2)
_cell_measurement_theta_max 71.3680
_cell_measurement_theta_min 4.3270
_cell_volume 3800.2(2)
_computing_cell_refinement 'CrysAlisPro 1.171.38.43f (Rigaku OD, 2015)'
_computing_data_collection 'CrysAlisPro 1.171.38.43f (Rigaku OD, 2015)'
_computing_data_reduction 'CrysAlisPro 1.171.38.43f (Rigaku OD, 2015)'
_computing_molecular_graphics 'Olex2 (Dolomanov et al., 2009)'
_computing_publication_material 'Olex2 (Dolomanov et al., 2009)'
_computing_structure_refinement 'ShelXL (Sheldrick, 2015)'
_computing_structure_solution 'ShelXS (Sheldrick, 2008)'
_diffrn_ambient_temperature 293(2)
_diffrn_detector 'CCD plate'
_diffrn_detector_area_resol_mean 5.2137
_diffrn_detector_type AtlasS2
_diffrn_measured_fraction_theta_full 0.997
_diffrn_measured_fraction_theta_max 0.982
_diffrn_measurement_details
;
List of Runs (angles in degrees, time in seconds):

  # Type    Start    End  Width  t~exp~   \w     \q     \k     \f   Frames
#--------------------------------------------------------------------------
  1  \w     12.00  70.00   1.00    1.00    --   40.81  77.00  90.00   58
  2  \w     71.00 113.00   1.00    1.00    --   40.81  77.00  90.00   42
  3  \w     83.00 113.00   1.00    1.00    --   40.81  57.00 150.00   30
  4  \w     73.00  99.00   1.00    3.00    --  100.91  61.00  60.00   26
  5  \w    113.00 177.00   1.00    3.00    --  100.91  77.00  60.00   64
  6  \w    117.00 163.00   1.00    3.00    --  100.91  77.00 -60.00   46
  7  \w    147.00 173.00   1.00    3.00    --  100.91  77.00-120.00   26
  8  \w    106.00 173.00   1.00    3.00    --  100.91  77.00-180.00   67
  9  \w    106.00 176.00   1.00    3.00    --  100.91  77.00 -30.00   70
 10  \w     73.00 100.00   1.00    1.00    --   40.81  77.00-180.00   27
 11  \w     68.00  94.00   1.00    3.00    --  100.91  77.00-120.00   26
 12  \w     73.00 100.00   1.00    3.00    --  100.91  61.00-150.00   27
 13  \w     72.00  99.00   1.00    3.00    --  100.91  61.00-180.00   27
 14  \w     68.00  94.00   1.00    3.00    --  100.91  77.00-180.00   26
 15  \w     68.00  96.00   1.00    3.00    --  100.91  77.00-150.00   28
 16  \w     72.00 159.00   1.00    3.00    --  100.91  61.00-120.00   87
 17  \w     68.00 172.00   1.00    3.00    --  100.91  77.00  30.00  104
 18  \w     68.00 176.00   1.00    3.00    --  100.91  77.00 150.00  108
 19  \w     72.00 172.00   1.00    3.00    --  100.91  61.00 120.00  100
 20  \w     68.00 171.00   1.00    3.00    --  100.91  77.00 -90.00  103
 21  \w     72.00 113.00   1.00    3.00    --  100.91  61.00 -30.00   41
 22  \w     72.00  99.00   1.00    3.00    --  100.91  61.00   0.00   27
 23  \w     72.00 129.00   1.00    3.00    --  100.91  61.00  30.00   57
 24  \w     72.00  98.00   1.00    3.00    --  100.91  61.00 150.00   26
 25  \w     68.00 106.00   1.00    3.00    --  100.91  77.00  90.00   38
 26  \w     72.00 109.00   1.00    3.00    --  100.91  61.00  90.00   37
 27  \w     68.00  94.00   1.00    3.00    --  100.91  77.00  60.00   26
 28  \w     68.00  94.00   1.00    3.00    --  100.91  77.00 120.00   26
 29  \w     68.00  99.00   1.00    3.00    --  100.91  77.00   0.00   31
 30  \w     68.00  94.00   1.00    3.00    --  100.91  77.00 -60.00   26
 31  \w     68.00  94.00   1.00    3.00    --  100.91  77.00 -30.00   26
 32  \w      9.00  71.00   1.00    1.00    --   40.81  77.00-180.00   62
 33  \w      8.00 110.00   1.00    1.00    --   40.81  77.00-120.00  102
 34  \w      8.00  99.00   1.00    1.00    --   40.81  77.00 -60.00   91
 35  \w      9.00 117.00   1.00    1.00    --   40.81  77.00  30.00  108
 36  \w     13.00  63.00   1.00    1.00    --   40.81  57.00 150.00   50
 37  \w     30.00 133.00   1.00    3.00    --  100.91 -77.00  60.00  103
 38  \w     75.00 132.00   1.00    3.00    --  100.91 -77.00-150.00   57
 39  \w     33.00 109.00   1.00    3.00    --  100.91 -95.00   0.00   76
 40  \w     25.00  53.00   1.00    3.00    --  100.91 -77.00-150.00   28
 41  \w     28.00 120.00   1.00    3.00    --  100.91-125.00 -90.00   92
 42  \w      2.00  72.00   1.00    1.00    --   40.81 -99.00 -90.00   70
 43  \w    -69.00  30.00   1.00    1.00    --  -40.81  57.00-180.00   99
 44  \w    -69.00  29.00   1.00    1.00    --  -40.81  57.00  60.00   98
;
_diffrn_measurement_device 'four-circle diffractometer'
_diffrn_measurement_device_type 'multiwire proportional'
_diffrn_measurement_method 'phi and omega scans'
_diffrn_orient_matrix_type 'CrysAlisPro convention (1999,Acta A55,543-557)'
_diffrn_orient_matrix_UB_11 0.1136799000
_diffrn_orient_matrix_UB_12 0.0252800000
_diffrn_orient_matrix_UB_13 0.0015300000
_diffrn_orient_matrix_UB_21 0.0530228000
_diffrn_orient_matrix_UB_22 -0.0714377000
_diffrn_orient_matrix_UB_23 -0.0354154000
_diffrn_orient_matrix_UB_31 -0.0110726000
_diffrn_orient_matrix_UB_32 0.0636931000
_diffrn_orient_matrix_UB_33 -0.0731199000
_diffrn_radiation_monochromator graphite
_diffrn_radiation_probe x-ray
_diffrn_radiation_type CuK\a
_diffrn_radiation_wavelength 1.54178
_diffrn_reflns_av_R_equivalents 0.0470
_diffrn_reflns_av_unetI/netI 0.0549
_diffrn_reflns_Laue_measured_fraction_full 0.997
_diffrn_reflns_Laue_measured_fraction_max 0.982
_diffrn_reflns_limit_h_max 15
_diffrn_reflns_limit_h_min -15
_diffrn_reflns_limit_k_max 19
_diffrn_reflns_limit_k_min -19
_diffrn_reflns_limit_l_max 24
_diffrn_reflns_limit_l_min -24
_diffrn_reflns_number 58530
_diffrn_reflns_point_group_measured_fraction_full 0.929
_diffrn_reflns_point_group_measured_fraction_max 0.903
_diffrn_reflns_theta_full 67.679
_diffrn_reflns_theta_max 71.503
_diffrn_reflns_theta_min 3.613
_diffrn_source 'micro-focus sealed X-ray tube'
_diffrn_source_type 'SuperNova (Cu) X-ray Source'
_exptl_absorpt_coefficient_mu 6.926
_exptl_absorpt_correction_T_max 1.00000
_exptl_absorpt_correction_T_min 0.51050
_exptl_absorpt_correction_type none
_exptl_absorpt_process_details
;
CrysAlisPro 1.171.38.43f (Rigaku Oxford Diffraction, 2015)
Empirical absorption correction using spherical harmonics,
 implemented in SCALE3 ABSPACK scaling algorithm.
;
_exptl_crystal_colour colourless
_exptl_crystal_colour_primary colourless
_exptl_crystal_density_diffrn 1.356
_exptl_crystal_description block
_exptl_crystal_F_000 1594
_exptl_crystal_size_max 0.35
_exptl_crystal_size_mid 0.2
_exptl_crystal_size_min 0.15
_refine_diff_density_max 0.913
_refine_diff_density_min -0.812
_refine_diff_density_rms 0.080
_refine_ls_abs_structure_details
;
 Classical Flack method preferred over Parsons because s.u. lower.
;
_refine_ls_abs_structure_Flack -0.015(3)
_refine_ls_extinction_method none
_refine_ls_goodness_of_fit_ref 1.040
_refine_ls_hydrogen_treatment constr
_refine_ls_matrix_type full
_refine_ls_number_parameters 1621
_refine_ls_number_reflns 26732
_refine_ls_number_restraints 760
_refine_ls_restrained_S_all 1.042
_refine_ls_R_factor_all 0.0665
_refine_ls_R_factor_gt 0.0619
_refine_ls_shift/su_max 0.001
_refine_ls_shift/su_mean 0.000
_refine_ls_structure_factor_coef Fsqd
_refine_ls_weighting_details 'w=1/[\s^2^(Fo^2^)+(0.1180P)^2^+2.3450P] where P=(Fo^2^+2Fc^2^)/3'
_refine_ls_weighting_scheme calc
_refine_ls_wR_factor_gt 0.1662
_refine_ls_wR_factor_ref 0.1727
_reflns_Friedel_coverage 0.839
_reflns_Friedel_fraction_full 0.861
_reflns_Friedel_fraction_max 0.824
_reflns_number_gt 24564
_reflns_number_total 26732
_reflns_threshold_expression 'I > 2\s(I)'
_cod_data_source_file c7dt02409f3.cif
_cod_data_source_block 2-lambda
_cod_original_formula_sum 'C66 H93 Cl3 N6 O7.50 Tb Zn3'
_cod_database_code 7044170
_chemical_oxdiff_formula CHNOTb
_chemical_oxdiff_usercomment CHNOTb
_shelx_space_group_comment
;
The symmetry employed for this shelxl refinement is uniquely defined
by the following loop, which should always be used as a source of
symmetry information in preference to the above space-group names.
They are only intended as comments.
;
_reflns_odcompleteness_completeness 99.92
_reflns_odcompleteness_iscentric 1
_reflns_odcompleteness_theta 64.99
_olex2_refinement_description
;
1. Fixed Uiso
 At 1.2 times of:
  All C(H) groups, All C(H,H) groups
 At 1.5 times of:
  All C(H,H,H) groups
2. Restrained distances
 C77-C78
 1.453 with sigma of 0.005
3. Rigid bond restraints
 All non-hydrogen atoms
 with sigma for 1-2 distances of 0.01 and sigma for 1-3 distances of 0.01
4. Uiso/Uaniso restraints and constraints
Uanis(C20) \\sim Ueq, Uanis(O2W) \\sim Ueq, Uanis(C11) \\sim Ueq, Uanis(C12)
\\sim Ueq, Uanis(C79) \\sim Ueq, Uanis(C72) \\sim Ueq: with sigma of 0.01 and
sigma for terminal atoms of 0.02
Uanis(C10) \\sim Ueq, Uanis(C76) \\sim Ueq, Uanis(N2) \\sim Ueq, Uanis(C77)
\\sim Ueq, Uanis(C100) \\sim Ueq, Uanis(C4) \\sim Ueq, Uanis(C6) \\sim Ueq,
Uanis(C104) \\sim Ueq, Uanis(C13) \\sim Ueq: with sigma of 0.01 and sigma for
terminal atoms of 0.02
Uanis(O3W) \\sim Ueq: with sigma of 0.01 and sigma for terminal atoms of 0.02
Uanis(C98) \\sim Ueq, Uanis(C101) \\sim Ueq, Uanis(C76) \\sim Ueq, Uanis(C5)
\\sim Ueq: with sigma of 0.005 and sigma for terminal atoms of 0.01
Uanis(O6W) \\sim Ueq: with sigma of 0.005 and sigma for terminal atoms of 0.01
Uanis(O4W) \\sim Ueq: with sigma of 0.01 and sigma for terminal atoms of 0.02
5. Others
 Fixed Sof: O1W(0.5) O2W(0.5) O3W(0.75) O4W(0.25) O5W(0.5) O6W(0.5)
6.a Secondary CH2 refined with riding coordinates:
 C9(H9a,H9b), C11(H11a,H11b), C12(H12a,H12b), C14(H14a,H14b), C31(H31a,H31b),
 C33(H33a,H33b), C34(H34a,H34b), C36(H36a,H36b), C53(H53a,H53b), C55(H55a,H55b),
  C56(H56a,H56b), C58(H58a,H58b), C75(H75a,H75b), C77(H77a,H77b), C78(H78a,
 H78b), C80(H80a,H80b), C97(H97a,H97b), C99(H99a,H99b), C100(H10d,H10e),
 C102(H10i,H10j), C119(H11i,H11j), C121(H12f,H12g), C122(H12h,H12i), C124(H12m,
 H12n)
6.b Aromatic/amide H refined with riding coordinates:
 C6(H6), C8(H8), C16(H16), C21(H21), C23(H23), C28(H28), C37(H37), C41(H41),
 C46(H46), C51(H51), C60(H60), C65(H65), C68(H68), C73(H73), C82(H82), C87(H87),
  C90(H90), C95(H95), C104(H104), C109(H109), C112(H112), C117(H117),
 C126(H126), C131(H131)
6.c Idealised Me refined as rotating group:
 C3(H3a,H3b,H3c), C5(H5a,H5b,H5c), C10(H10a,H10b,H10c), C13(H13a,H13b,H13c),
 C18(H18a,H18b,H18c), C20(H20a,H20b,H20c), C25(H25a,H25b,H25c), C27(H27a,H27b,
 H27c), C32(H32a,H32b,H32c), C35(H35a,H35b,H35c), C39(H39a,H39b,H39c), C44(H44a,
 H44b,H44c), C48(H48a,H48b,H48c), C50(H50a,H50b,H50c), C54(H54a,H54b,H54c),
 C57(H57a,H57b,H57c), C62(H62a,H62b,H62c), C64(H64a,H64b,H64c), C70(H70a,H70b,
 H70c), C72(H72a,H72b,H72c), C76(H76a,H76b,H76c), C79(H79a,H79b,H79c), C84(H84a,
 H84b,H84c), C86(H86a,H86b,H86c), C92(H92a,H92b,H92c), C94(H94a,H94b,H94c),
 C98(H98a,H98b,H98c), C101(H10f,H10g,H10h), C106(H10k,H10l,H10m), C108(H10n,
 H10o,H10p), C114(H11c,H11d,H11e), C116(H11f,H11g,H11h), C120(H12c,H12d,H12e),
 C123(H12j,H12k,H12l), C128(H12o,H12p,H12q), C130(H13d,H13e,H13f)
;
_shelx_shelxl_version_number 2014/7
_olex2_submission_special_instructions 'No special instructions were received'
_oxdiff_exptl_absorpt_empirical_details
;
Empirical correction (ABSPACK) includes:
- Absorption correction using spherical harmonics
- Frame scaling
;
_oxdiff_exptl_absorpt_empirical_full_max 1.682
_oxdiff_exptl_absorpt_empirical_full_min 0.676

loop_
_space_group_symop_operation_xyz
'x, y, z'

loop_
_atom_site_label
_atom_site_type_symbol
_atom_site_fract_x
_atom_site_fract_y
_atom_site_fract_z
_atom_site_U_iso_or_equiv
_atom_site_adp_type
_atom_site_occupancy
_atom_site_site_symmetry_order
_atom_site_calc_flag
_atom_site_refinement_flags_posn
_atom_site_refinement_flags_adp
_atom_site_refinement_flags_occupancy
_atom_site_disorder_assembly
_atom_site_disorder_group
Tb1 Tb -0.36614(3) -0.24337(3) -0.24252(3) 0.03466(14) Uani 1 1 d . U . . .
Zn1 Zn -0.25795(12) -0.09822(10) -0.39065(9) 0.0517(3) Uani 1 1 d . U . . .
Zn2 Zn -0.63890(12) -0.25919(12) -0.26196(8) 0.0473(3) Uani 1 1 d . U . . .
Zn3 Zn -0.25243(12) -0.35207(10) -0.08482(9) 0.0518(3) Uani 1 1 d . U . . .
Cl1 Cl -0.0773(3) -0.1225(3) -0.4129(2) 0.0893(12) Uani 1 1 d . U . . .
Cl2 Cl -0.7361(3) -0.3230(3) -0.16257(17) 0.0704(9) Uani 1 1 d . U . . .
Cl3 Cl -0.3180(4) -0.4728(3) -0.0274(2) 0.0854(11) Uani 1 1 d . U . . .
O1 O -0.3178(6) -0.2149(5) -0.3616(4) 0.0488(15) Uani 1 1 d . U . . .
O2 O -0.2867(6) -0.1193(5) -0.2785(4) 0.0487(15) Uani 1 1 d . U . . .
O3 O -0.4844(6) -0.3323(4) -0.2508(4) 0.0454(15) Uani 1 1 d . U . . .
O4 O -0.5409(5) -0.1705(5) -0.2570(4) 0.0465(15) Uani 1 1 d . U . . .
O5 O -0.2330(6) -0.3497(5) -0.1977(4) 0.0515(16) Uani 1 1 d . U . . .
O6 O -0.3718(6) -0.2565(5) -0.1218(4) 0.0468(15) Uani 1 1 d . U . . .
N1 N -0.3339(11) -0.0661(10) -0.4920(8) 0.088(3) Uani 1 1 d . U . . .
N2 N -0.3143(14) 0.0366(9) -0.4037(8) 0.094(3) Uani 1 1 d . U . . .
N3 N -0.6636(9) -0.3210(8) -0.3416(6) 0.066(2) Uani 1 1 d . U . . .
N4 N -0.7563(8) -0.1559(8) -0.3190(6) 0.063(2) Uani 1 1 d . U . . .
N5 N -0.0784(9) -0.3591(10) -0.0906(9) 0.084(3) Uani 1 1 d . U . . .
N6 N -0.2367(11) -0.2938(9) 0.0048(7) 0.077(3) Uani 1 1 d . U . . .
C1 C -0.2461(10) -0.0605(8) -0.2550(7) 0.057(2) Uani 1 1 d . U . . .
C2 C -0.1149(13) -0.0254(13) -0.1881(10) 0.087(4) Uani 1 1 d . U . . .
C3 C -0.028(2) -0.052(2) -0.1405(16) 0.135(8) Uani 1 1 d . U . . .
H3A H -0.0526 -0.0360 -0.0975 0.202 Uiso 1 1 calc GR . . . .
H3B H 0.0352 -0.0253 -0.1625 0.202 Uiso 1 1 calc GR . . . .
H3C H -0.0096 -0.1137 -0.1302 0.202 Uiso 1 1 calc GR . . . .
C4 C -0.1491(19) 0.0604(14) -0.2166(12) 0.103(4) Uani 1 1 d . U . . .
C5 C -0.090(2) 0.1318(18) -0.2023(16) 0.135(8) Uani 1 1 d . U . . .
H5A H -0.0532 0.1086 -0.1601 0.202 Uiso 1 1 calc GR . . . .
H5B H -0.1435 0.1795 -0.1966 0.202 Uiso 1 1 calc GR . . . .
H5C H -0.0381 0.1510 -0.2414 0.202 Uiso 1 1 calc GR . . . .
C6 C -0.2280(17) 0.0857(11) -0.2604(11) 0.094(4) Uani 1 1 d . U . . .
H6 H -0.2505 0.1441 -0.2775 0.113 Uiso 1 1 calc R . . . .
C7 C -0.2786(14) 0.0264(9) -0.2817(9) 0.078(3) Uani 1 1 d . U . . .
C8 C -0.1653(12) -0.0862(11) -0.2081(8) 0.073(3) Uani 1 1 d . U . . .
H8 H -0.1438 -0.1445 -0.1895 0.087 Uiso 1 1 calc R . . . .
C9 C -0.3578(18) 0.0551(11) -0.3351(11) 0.099(4) Uani 1 1 d . U . . .
H9A H -0.3794 0.1165 -0.3428 0.119 Uiso 1 1 calc R . . . .
H9B H -0.4225 0.0269 -0.3174 0.119 Uiso 1 1 calc R . . . .
C10 C -0.228(2) 0.0889(14) -0.4349(14) 0.124(7) Uani 1 1 d . U . . .
H10A H -0.1681 0.0716 -0.4059 0.187 Uiso 1 1 calc GR . . . .
H10B H -0.2554 0.1482 -0.4383 0.187 Uiso 1 1 calc GR . . . .
H10C H -0.2042 0.0815 -0.4811 0.187 Uiso 1 1 calc GR . . . .
C11 C -0.4097(18) 0.0486(14) -0.4551(13) 0.114(5) Uani 1 1 d . U . . .
H11A H -0.4673 0.0153 -0.4300 0.137 Uiso 1 1 calc R . . . .
H11B H -0.4408 0.1085 -0.4680 0.137 Uiso 1 1 calc R . . . .
C12 C -0.372(2) 0.0233(15) -0.5139(14) 0.118(5) Uani 1 1 d . U . . .
H12A H -0.3132 0.0549 -0.5392 0.142 Uiso 1 1 calc R . . . .
H12B H -0.4302 0.0333 -0.5448 0.142 Uiso 1 1 calc R . . . .
C13 C -0.2542(19) -0.0799(17) -0.5512(11) 0.116(6) Uani 1 1 d . U . . .
H13A H -0.2067 -0.0361 -0.5637 0.173 Uiso 1 1 calc GR . . . .
H13B H -0.2925 -0.0772 -0.5911 0.173 Uiso 1 1 calc GR . . . .
H13C H -0.2117 -0.1353 -0.5372 0.173 Uiso 1 1 calc GR . . . .
C14 C -0.4239(13) -0.1188(12) -0.4797(13) 0.101(5) Uani 1 1 d . U . . .
H14A H -0.4700 -0.1114 -0.4379 0.121 Uiso 1 1 calc R . . . .
H14B H -0.4683 -0.0994 -0.5194 0.121 Uiso 1 1 calc R . . . .
C15 C -0.3827(10) -0.2085(11) -0.4707(7) 0.066(3) Uani 1 1 d . U . . .
C16 C -0.3927(18) -0.2531(19) -0.5201(10) 0.110(5) Uani 1 1 d . U . . .
H16 H -0.4274 -0.2225 -0.5602 0.132 Uiso 1 1 calc R . . . .
C17 C -0.356(2) -0.336(2) -0.5146(16) 0.142(8) Uani 1 1 d . U . . .
C18 C -0.363(4) -0.384(4) -0.571(2) 0.26(2) Uani 1 1 d . U . . .
H18A H -0.4091 -0.3484 -0.6058 0.390 Uiso 1 1 calc GR . . . .
H18B H -0.3942 -0.4364 -0.5486 0.390 Uiso 1 1 calc GR . . . .
H18C H -0.2916 -0.3974 -0.5922 0.390 Uiso 1 1 calc GR . . . .
C19 C -0.298(2) -0.3787(19) -0.4578(18) 0.139(9) Uani 1 1 d . U . . .
C20 C -0.250(4) -0.473(2) -0.446(3) 0.210(14) Uani 1 1 d . U . . .
H20A H -0.1840 -0.4831 -0.4225 0.315 Uiso 1 1 calc GR . . . .
H20B H -0.2331 -0.4869 -0.4906 0.315 Uiso 1 1 calc GR . . . .
H20C H -0.3015 -0.5088 -0.4172 0.315 Uiso 1 1 calc GR . . . .
C21 C -0.2865(15) -0.3395(11) -0.4049(12) 0.092(5) Uani 1 1 d . U . . .
H21 H -0.2515 -0.3709 -0.3652 0.111 Uiso 1 1 calc R . . . .
C22 C -0.3271(10) -0.2540(8) -0.4118(6) 0.052(2) Uani 1 1 d . U . . .
C23 C -0.5441(10) -0.0530(7) -0.2066(7) 0.057(3) Uani 1 1 d . U . . .
H23 H -0.4883 -0.0843 -0.1794 0.068 Uiso 1 1 calc R . . . .
C24 C -0.5849(13) 0.0279(9) -0.1991(8) 0.070(3) Uani 1 1 d . U . . .
C25 C -0.538(2) 0.0639(12) -0.1494(11) 0.105(6) Uani 1 1 d . U . . .
H25A H -0.4862 0.0205 -0.1231 0.157 Uiso 1 1 calc GR . . . .
H25B H -0.5952 0.0823 -0.1176 0.157 Uiso 1 1 calc GR . . . .
H25C H -0.5012 0.1120 -0.1757 0.157 Uiso 1 1 calc GR . . . .
C26 C -0.6712(14) 0.0752(9) -0.2410(9) 0.081(4) Uani 1 1 d . U . . .
C27 C -0.722(2) 0.1654(12) -0.2351(12) 0.119(8) Uani 1 1 d . U . . .
H27A H -0.7702 0.1907 -0.2714 0.178 Uiso 1 1 calc GR . . . .
H27B H -0.6645 0.2005 -0.2404 0.178 Uiso 1 1 calc GR . . . .
H27C H -0.7616 0.1613 -0.1898 0.178 Uiso 1 1 calc GR . . . .
C28 C -0.7084(12) 0.0385(9) -0.2862(8) 0.074(3) Uani 1 1 d . U . . .
H28 H -0.7653 0.0692 -0.3127 0.089 Uiso 1 1 calc R . . . .
C29 C -0.6653(10) -0.0430(8) -0.2948(7) 0.059(3) Uani 1 1 d . U . . .
C30 C -0.5816(8) -0.0897(7) -0.2525(6) 0.050(2) Uani 1 1 d . U . . .
C31 C -0.7051(10) -0.0771(9) -0.3491(7) 0.064(3) Uani 1 1 d . U . . .
H31A H -0.7576 -0.0332 -0.3752 0.077 Uiso 1 1 calc R . . . .
H31B H -0.6438 -0.0886 -0.3822 0.077 Uiso 1 1 calc R . . . .
C32 C -0.8561(10) -0.1356(13) -0.2735(8) 0.086(5) Uani 1 1 d . U . . .
H32A H -0.8925 -0.1859 -0.2552 0.129 Uiso 1 1 calc GR . . . .
H32B H -0.9043 -0.0903 -0.3007 0.129 Uiso 1 1 calc GR . . . .
H32C H -0.8358 -0.1177 -0.2350 0.129 Uiso 1 1 calc GR . . . .
C33 C -0.7874(11) -0.1854(12) -0.3777(8) 0.078(4) Uani 1 1 d . U . . .
H33A H -0.8048 -0.1360 -0.4169 0.094 Uiso 1 1 calc R . . . .
H33B H -0.8523 -0.2139 -0.3621 0.094 Uiso 1 1 calc R . . . .
C34 C -0.6974(11) -0.2457(11) -0.4021(7) 0.071(3) Uani 1 1 d . U . . .
H34A H -0.6351 -0.2155 -0.4225 0.085 Uiso 1 1 calc R . . . .
H34B H -0.7217 -0.2664 -0.4384 0.085 Uiso 1 1 calc R . . . .
C35 C -0.7524(16) -0.3744(14) -0.3163(10) 0.097(6) Uani 1 1 d . U . . .
H35A H -0.7351 -0.4161 -0.2731 0.145 Uiso 1 1 calc GR . . . .
H35B H -0.7609 -0.4033 -0.3511 0.145 Uiso 1 1 calc GR . . . .
H35C H -0.8192 -0.3386 -0.3082 0.145 Uiso 1 1 calc GR . . . .
C36 C -0.5614(13) -0.3722(10) -0.3635(8) 0.070(3) Uani 1 1 d . U . . .
H36A H -0.5069 -0.3341 -0.3848 0.085 Uiso 1 1 calc R . . . .
H36B H -0.5764 -0.3993 -0.3986 0.085 Uiso 1 1 calc R . . . .
C37 C -0.508(2) -0.5271(11) -0.2977(11) 0.103(6) Uani 1 1 d . U . . .
H37 H -0.5354 -0.5437 -0.3330 0.123 Uiso 1 1 calc R . . . .
C38 C -0.461(2) -0.5912(11) -0.2428(12) 0.108(7) Uani 1 1 d . U . . .
C39 C -0.450(3) -0.6857(13) -0.2415(17) 0.169(15) Uani 1 1 d . U . . .
H39A H -0.3951 -0.6973 -0.2775 0.253 Uiso 1 1 calc GR . . . .
H39B H -0.5188 -0.6990 -0.2500 0.253 Uiso 1 1 calc GR . . . .
H39C H -0.4297 -0.7203 -0.1963 0.253 Uiso 1 1 calc GR . . . .
C40 C -0.4224(14) -0.5665(9) -0.1901(9) 0.072(3) Uani 1 1 d . U . . .
C41 C -0.4348(10) -0.4800(8) -0.1920(7) 0.057(3) Uani 1 1 d . U . . .
H41 H -0.4130 -0.4639 -0.1548 0.069 Uiso 1 1 calc R . . . .
C42 C -0.4791(9) -0.4156(7) -0.2484(6) 0.051(2) Uani 1 1 d . U . . .
C43 C -0.5173(14) -0.4400(9) -0.3017(8) 0.071(3) Uani 1 1 d . U . . .
C44 C -0.3622(17) -0.6315(10) -0.1324(11) 0.089(5) Uani 1 1 d . U . . .
H44A H -0.3302 -0.6020 -0.1057 0.134 Uiso 1 1 calc GR . . . .
H44B H -0.3057 -0.6668 -0.1530 0.134 Uiso 1 1 calc GR . . . .
H44C H -0.4126 -0.6669 -0.1017 0.134 Uiso 1 1 calc GR . . . .
C45 C -0.1520(9) -0.4092(8) -0.2143(7) 0.057(2) Uani 1 1 d . U . . .
C46 C -0.1712(12) -0.4716(10) -0.2443(9) 0.075(4) Uani 1 1 d . U . . .
H46 H -0.2413 -0.4721 -0.2558 0.090 Uiso 1 1 calc R . . . .
C47 C -0.0865(16) -0.5348(13) -0.2580(13) 0.104(6) Uani 1 1 d . U . . .
C48 C -0.113(2) -0.609(2) -0.282(2) 0.176(15) Uani 1 1 d . U . . .
H48A H -0.0888 -0.6012 -0.3315 0.265 Uiso 1 1 calc GR . . . .
H48B H -0.1910 -0.6097 -0.2761 0.265 Uiso 1 1 calc GR . . . .
H48C H -0.0775 -0.6617 -0.2553 0.265 Uiso 1 1 calc GR . . . .
C49 C 0.0191(14) -0.5337(12) -0.2417(12) 0.097(5) Uani 1 1 d . U . . .
C50 C 0.115(2) -0.5989(17) -0.2579(18) 0.154(11) Uani 1 1 d . U . . .
H50A H 0.1420 -0.5808 -0.3065 0.231 Uiso 1 1 calc GR . . . .
H50B H 0.0910 -0.6542 -0.2486 0.231 Uiso 1 1 calc GR . . . .
H50C H 0.1724 -0.6024 -0.2285 0.231 Uiso 1 1 calc GR . . . .
C51 C 0.0376(12) -0.4704(12) -0.2114(11) 0.094(5) Uani 1 1 d . U . . .
H51 H 0.1077 -0.4696 -0.2001 0.112 Uiso 1 1 calc R . . . .
C52 C -0.0463(9) -0.4080(9) -0.1976(8) 0.067(3) Uani 1 1 d . U . . .
C53 C -0.0257(11) -0.3440(13) -0.1630(11) 0.091(4) Uani 1 1 d . U . . .
H53A H -0.0532 -0.2870 -0.1901 0.110 Uiso 1 1 calc R . . . .
H53B H 0.0525 -0.3462 -0.1618 0.110 Uiso 1 1 calc R . . . .
C54 C -0.0356(15) -0.4477(15) -0.0499(13) 0.115(7) Uani 1 1 d . U . . .
H54A H -0.0652 -0.4570 -0.0016 0.172 Uiso 1 1 calc GR . . . .
H54B H 0.0427 -0.4534 -0.0521 0.172 Uiso 1 1 calc GR . . . .
H54C H -0.0568 -0.4894 -0.0700 0.172 Uiso 1 1 calc GR . . . .
C55 C -0.0574(15) -0.2938(17) -0.0578(14) 0.113(6) Uani 1 1 d . U . . .
H55A H 0.0202 -0.3011 -0.0522 0.136 Uiso 1 1 calc R . . . .
H55B H -0.0755 -0.2377 -0.0896 0.136 Uiso 1 1 calc R . . . .
C56 C -0.1166(17) -0.2953(18) 0.0095(13) 0.117(6) Uani 1 1 d . U . . .
H56A H -0.1050 -0.2459 0.0246 0.140 Uiso 1 1 calc R . . . .
H56B H -0.0898 -0.3468 0.0442 0.140 Uiso 1 1 calc R . . . .
C57 C -0.287(2) -0.3402(14) 0.0742(9) 0.103(5) Uani 1 1 d . U . . .
H57A H -0.3648 -0.3303 0.0743 0.154 Uiso 1 1 calc GR . . . .
H57B H -0.2650 -0.3197 0.1109 0.154 Uiso 1 1 calc GR . . . .
H57C H -0.2622 -0.4007 0.0823 0.154 Uiso 1 1 calc GR . . . .
C58 C -0.2898(14) -0.2044(11) -0.0150(9) 0.075(3) Uani 1 1 d . U . . .
H58A H -0.2559 -0.1745 -0.0600 0.090 Uiso 1 1 calc R . . . .
H58B H -0.2793 -0.1755 0.0200 0.090 Uiso 1 1 calc R . . . .
C59 C -0.4097(12) -0.2002(9) -0.0204(7) 0.064(3) Uani 1 1 d . U . . .
C60 C -0.4865(15) -0.1699(10) 0.0264(9) 0.080(4) Uani 1 1 d . U . . .
H60 H -0.4621 -0.1526 0.0623 0.095 Uiso 1 1 calc R . . . .
C61 C -0.5986(15) -0.1636(11) 0.0231(8) 0.080(4) Uani 1 1 d . U . . .
C62 C -0.676(2) -0.1262(18) 0.0753(12) 0.127(9) Uani 1 1 d . U . . .
H62A H -0.7098 -0.0701 0.0518 0.190 Uiso 1 1 calc GR . . . .
H62B H -0.6367 -0.1217 0.1125 0.190 Uiso 1 1 calc GR . . . .
H62C H -0.7318 -0.1628 0.0949 0.190 Uiso 1 1 calc GR . . . .
C63 C -0.6347(12) -0.1909(9) -0.0306(8) 0.069(3) Uani 1 1 d . U . . .
C64 C -0.7529(14) -0.1818(14) -0.0409(12) 0.095(5) Uani 1 1 d . U . . .
H64A H -0.7767 -0.1237 -0.0660 0.143 Uiso 1 1 calc GR . . . .
H64B H -0.7942 -0.1953 0.0042 0.143 Uiso 1 1 calc GR . . . .
H64C H -0.7641 -0.2203 -0.0675 0.143 Uiso 1 1 calc GR . . . .
C65 C -0.5571(10) -0.2241(8) -0.0769(7) 0.056(3) Uani 1 1 d . U . . .
H65 H -0.5809 -0.2443 -0.1113 0.067 Uiso 1 1 calc R . . . .
C66 C -0.4449(10) -0.2280(7) -0.0734(6) 0.051(2) Uani 1 1 d . U . . .
Tb2 Tb -0.63600(3) 0.23779(3) 0.24626(2) 0.03260(13) Uani 1 1 d . U . . .
Zn4 Zn -0.74603(12) 0.38634(10) 0.10004(8) 0.0516(3) Uani 1 1 d . U . . .
Zn5 Zn -0.36558(12) 0.26951(10) 0.25502(11) 0.0542(4) Uani 1 1 d . U . . .
Zn6 Zn -0.74362(10) 0.06198(9) 0.36375(7) 0.0422(3) Uani 1 1 d . U . . .
Cl4 Cl -0.9273(2) 0.4201(3) 0.1089(2) 0.0880(12) Uani 1 1 d . U . . .
Cl5 Cl -0.2690(3) 0.1628(2) 0.3307(2) 0.0757(10) Uani 1 1 d . U . . .
Cl6 Cl -0.6840(3) 0.0244(2) 0.47060(17) 0.0710(8) Uani 1 1 d . U . . .
O7 O -0.7143(6) 0.2513(5) 0.1435(4) 0.0474(15) Uani 1 1 d . U . . .
O8 O -0.6904(6) 0.3793(4) 0.1958(4) 0.0480(15) Uani 1 1 d . U . . .
O9 O -0.4617(5) 0.2406(5) 0.1889(4) 0.0508(16) Uani 1 1 d . U . . .
O10 O -0.5214(6) 0.2735(5) 0.3101(4) 0.0448(15) Uani 1 1 d . U . . .
O11 O -0.6215(5) 0.0892(4) 0.2859(4) 0.0423(14) Uani 1 1 d . U . . .
O12 O -0.7685(6) 0.2028(5) 0.3348(4) 0.0494(16) Uani 1 1 d . U . . .
N7 N -0.6834(15) 0.3678(11) -0.0034(7) 0.100(4) Uani 1 1 d . U . . .
N8 N -0.6730(11) 0.5045(11) 0.0523(8) 0.091(3) Uani 1 1 d . U . . .
N9 N -0.2449(9) 0.3121(8) 0.1652(8) 0.078(3) Uani 1 1 d . U . . .
N10 N -0.3442(10) 0.3874(8) 0.2790(8) 0.079(3) Uani 1 1 d . U . . .
N11 N -0.7469(10) -0.0661(7) 0.3404(7) 0.066(2) Uani 1 1 d . U . . .
N12 N -0.9160(8) 0.0634(8) 0.3683(6) 0.062(2) Uani 1 1 d . U . . .
C1AA C -0.5464(9) 0.0237(7) 0.2740(6) 0.046(2) Uani 1 1 d . U . . .
C67 C -0.6832(10) 0.4527(7) 0.2132(7) 0.055(2) Uani 1 1 d . U . . .
C68 C -0.7267(14) 0.4645(10) 0.2779(10) 0.081(4) Uani 1 1 d . U . . .
H68 H -0.7634 0.4216 0.3086 0.098 Uiso 1 1 calc R . . . .
C69 C -0.7187(19) 0.5364(15) 0.2995(15) 0.116(6) Uani 1 1 d . U . . .
C70 C -0.769(3) 0.544(3) 0.371(2) 0.205(17) Uani 1 1 d . U . . .
H70A H -0.8269 0.5084 0.3861 0.307 Uiso 1 1 calc GR . . . .
H70B H -0.7979 0.6024 0.3687 0.307 Uiso 1 1 calc GR . . . .
H70C H -0.7143 0.5248 0.4042 0.307 Uiso 1 1 calc GR . . . .
C71 C -0.662(2) 0.6013(13) 0.2514(19) 0.130(7) Uani 1 1 d . U . . .
C72 C -0.648(3) 0.680(2) 0.278(2) 0.191(14) Uani 1 1 d . U . . .
H72A H -0.5967 0.7125 0.2460 0.287 Uiso 1 1 calc GR . . . .
H72B H -0.6227 0.6600 0.3240 0.287 Uiso 1 1 calc GR . . . .
H72C H -0.7177 0.7148 0.2799 0.287 Uiso 1 1 calc GR . . . .
C73 C -0.622(2) 0.5893(11) 0.1878(16) 0.118(6) Uani 1 1 d . U . . .
H73 H -0.5872 0.6328 0.1562 0.141 Uiso 1 1 calc R . . . .
C74 C -0.6289(12) 0.5175(9) 0.1664(10) 0.076(3) Uani 1 1 d . U . . .
C75 C -0.5849(14) 0.5072(15) 0.0962(11) 0.102(5) Uani 1 1 d . U . . .
H75A H -0.5344 0.4546 0.1015 0.122 Uiso 1 1 calc R . . . .
H75B H -0.5445 0.5547 0.0720 0.122 Uiso 1 1 calc R . . . .
C76 C -0.7535(17) 0.5837(13) 0.0466(13) 0.108(5) Uani 1 1 d . U . . .
H76A H -0.8085 0.5833 0.0167 0.162 Uiso 1 1 calc GR . . . .
H76B H -0.7166 0.6334 0.0268 0.162 Uiso 1 1 calc GR . . . .
H76C H -0.7874 0.5854 0.0927 0.162 Uiso 1 1 calc GR . . . .
C77 C -0.631(2) 0.5148(14) -0.0163(13) 0.121(5) Uani 1 1 d D U . . .
H77A H -0.5723 0.5500 -0.0269 0.145 Uiso 1 1 calc R . . . .
H77B H -0.6875 0.5422 -0.0480 0.145 Uiso 1 1 calc R . . . .
C78 C -0.5912(19) 0.4293(13) -0.0241(11) 0.131(6) Uani 1 1 d D U . . .
H78A H -0.5316 0.4047 0.0055 0.157 Uiso 1 1 calc R . . . .
H78B H -0.5627 0.4332 -0.0727 0.157 Uiso 1 1 calc R . . . .
C79 C -0.769(2) 0.3910(19) -0.0505(12) 0.135(7) Uani 1 1 d . U . . .
H79A H -0.8306 0.3613 -0.0286 0.202 Uiso 1 1 calc GR . . . .
H79B H -0.7430 0.3753 -0.0936 0.202 Uiso 1 1 calc GR . . . .
H79C H -0.7918 0.4519 -0.0608 0.202 Uiso 1 1 calc GR . . . .
C80 C -0.6336(16) 0.2793(13) 0.0013(9) 0.094(4) Uani 1 1 d . U . . .
H80A H -0.5707 0.2668 0.0286 0.113 Uiso 1 1 calc R . . . .
H80B H -0.6079 0.2735 -0.0457 0.113 Uiso 1 1 calc R . . . .
C81 C -0.7107(13) 0.2155(11) 0.0346(7) 0.072(3) Uani 1 1 d . U . . .
C82 C -0.7513(16) 0.1699(14) -0.0037(9) 0.094(4) Uani 1 1 d . U . . .
H82 H -0.7255 0.1765 -0.0508 0.113 Uiso 1 1 calc R . . . .
C83 C -0.8289(17) 0.1146(14) 0.0252(11) 0.098(5) Uani 1 1 d . U . . .
C84 C -0.875(3) 0.069(2) -0.0217(15) 0.154(11) Uani 1 1 d . U . . .
H84A H -0.8965 0.1101 -0.0642 0.230 Uiso 1 1 calc GR . . . .
H84B H -0.9375 0.0428 0.0035 0.230 Uiso 1 1 calc GR . . . .
H84C H -0.8200 0.0254 -0.0333 0.230 Uiso 1 1 calc GR . . . .
C85 C -0.8701(14) 0.1070(10) 0.0941(10) 0.080(4) Uani 1 1 d . U . . .
C86 C -0.961(2) 0.0535(18) 0.1286(15) 0.134(9) Uani 1 1 d . U . . .
H86A H -0.9374 -0.0053 0.1282 0.200 Uiso 1 1 calc GR . . . .
H86B H -1.0245 0.0747 0.1031 0.200 Uiso 1 1 calc GR . . . .
H86C H -0.9780 0.0572 0.1764 0.200 Uiso 1 1 calc GR . . . .
C87 C -0.8285(11) 0.1512(9) 0.1348(7) 0.063(3) Uani 1 1 d . U . . .
H87 H -0.8543 0.1437 0.1821 0.076 Uiso 1 1 calc R . . . .
C88 C -0.7509(9) 0.2050(7) 0.1066(6) 0.050(2) Uani 1 1 d . U . . .
C89 C -0.5295(10) 0.2947(8) 0.3721(7) 0.055(2) Uani 1 1 d . U . . .
C90 C -0.5712(11) 0.2409(9) 0.4343(7) 0.063(3) Uani 1 1 d . U . . .
H90 H -0.5883 0.1879 0.4331 0.075 Uiso 1 1 calc R . . . .
C91 C -0.5883(18) 0.2633(13) 0.4979(9) 0.091(5) Uani 1 1 d . U . . .
C92 C -0.642(2) 0.2073(15) 0.5613(9) 0.111(6) Uani 1 1 d . U . . .
H92A H -0.6654 0.1606 0.5486 0.167 Uiso 1 1 calc GR . . . .
H92B H -0.7043 0.2402 0.5795 0.167 Uiso 1 1 calc GR . . . .
H92C H -0.5912 0.1849 0.5966 0.167 Uiso 1 1 calc GR . . . .
C93 C -0.551(3) 0.3387(18) 0.5002(13) 0.131(9) Uani 1 1 d . U . . .
C94 C -0.570(4) 0.368(3) 0.5686(17) 0.22(2) Uani 1 1 d . U . . .
H94A H -0.6470 0.3866 0.5773 0.332 Uiso 1 1 calc GR . . . .
H94B H -0.5300 0.4152 0.5640 0.332 Uiso 1 1 calc GR . . . .
H94C H -0.5468 0.3214 0.6073 0.332 Uiso 1 1 calc GR . . . .
C95 C -0.509(2) 0.3912(15) 0.4397(13) 0.125(8) Uani 1 1 d . U . . .
H95 H -0.4899 0.4431 0.4419 0.150 Uiso 1 1 calc R . . . .
C96 C -0.4946(15) 0.3716(10) 0.3741(10) 0.082(4) Uani 1 1 d . U . . .
C97 C -0.4480(15) 0.4281(10) 0.3081(11) 0.085(4) Uani 1 1 d . U . . .
H97A H -0.5007 0.4430 0.2731 0.101 Uiso 1 1 calc R . . . .
H97B H -0.4353 0.4809 0.3175 0.101 Uiso 1 1 calc R . . . .
C98 C -0.2599(17) 0.3725(14) 0.3297(13) 0.104(6) Uani 1 1 d . U . . .
H98A H -0.2841 0.3358 0.3740 0.156 Uiso 1 1 calc GR . . . .
H98B H -0.2487 0.4265 0.3364 0.156 Uiso 1 1 calc GR . . . .
H98C H -0.1925 0.3457 0.3112 0.156 Uiso 1 1 calc GR . . . .
C99 C -0.3057(13) 0.4409(10) 0.2094(11) 0.091(4) Uani 1 1 d . U . . .
H99A H -0.2808 0.4915 0.2159 0.109 Uiso 1 1 calc R . . . .
H99B H -0.3663 0.4601 0.1800 0.109 Uiso 1 1 calc R . . . .
C100 C -0.2150(13) 0.3937(11) 0.1727(12) 0.096(4) Uani 1 1 d . U . . .
H10D H -0.1962 0.4300 0.1263 0.115 Uiso 1 1 calc R . . . .
H10E H -0.1511 0.3810 0.1991 0.115 Uiso 1 1 calc R . . . .
C101 C -0.1447(12) 0.2495(12) 0.1650(11) 0.093(5) Uani 1 1 d . U . . .
H10F H -0.1140 0.2366 0.2094 0.139 Uiso 1 1 calc GR . . . .
H10G H -0.0924 0.2736 0.1277 0.139 Uiso 1 1 calc GR . . . .
H10H H -0.1627 0.1977 0.1576 0.139 Uiso 1 1 calc GR . . . .
C102 C -0.2960(11) 0.3276(11) 0.0990(9) 0.083(3) Uani 1 1 d . U . . .
H10I H -0.3576 0.3724 0.0981 0.099 Uiso 1 1 calc R . . . .
H10J H -0.2436 0.3489 0.0599 0.099 Uiso 1 1 calc R . . . .
C103 C -0.3338(10) 0.2534(10) 0.0878(8) 0.071(3) Uani 1 1 d . U . . .
C104 C -0.2892(15) 0.2203(14) 0.0298(10) 0.099(4) Uani 1 1 d . U . . .
H104 H -0.2321 0.2453 0.0005 0.119 Uiso 1 1 calc R . . . .
C105 C -0.3260(19) 0.1536(16) 0.0148(10) 0.113(6) Uani 1 1 d . U . . .
C106 C -0.271(3) 0.119(2) -0.0462(16) 0.199(16) Uani 1 1 d . U . . .
H10K H -0.2307 0.0640 -0.0285 0.299 Uiso 1 1 calc GR . . . .
H10L H -0.2224 0.1582 -0.0743 0.299 Uiso 1 1 calc GR . . . .
H10M H -0.3257 0.1143 -0.0746 0.299 Uiso 1 1 calc GR . . . .
C107 C -0.4107(16) 0.1141(12) 0.0596(8) 0.087(4) Uani 1 1 d . U . . .
C108 C -0.457(2) 0.0367(16) 0.0486(12) 0.131(8) Uani 1 1 d . U . . .
H10N H -0.4720 -0.0028 0.0935 0.196 Uiso 1 1 calc GR . . . .
H10O H -0.4048 0.0083 0.0198 0.196 Uiso 1 1 calc GR . . . .
H10P H -0.5236 0.0567 0.0258 0.196 Uiso 1 1 calc GR . . . .
C109 C -0.4550(11) 0.1460(9) 0.1160(6) 0.063(3) Uani 1 1 d . U . . .
H109 H -0.5124 0.1209 0.1449 0.076 Uiso 1 1 calc R . . . .
C110 C -0.4184(9) 0.2130(8) 0.1316(6) 0.053(2) Uani 1 1 d . U . . .
C111 C -0.8542(9) 0.2363(8) 0.3747(7) 0.056(3) Uani 1 1 d . U . . .
C112 C -0.8405(12) 0.2888(9) 0.4153(9) 0.073(4) Uani 1 1 d . U . . .
H112 H -0.7723 0.3063 0.4133 0.088 Uiso 1 1 calc R . . . .
C113 C -0.9274(15) 0.3173(12) 0.4603(11) 0.092(5) Uani 1 1 d . U . . .
C114 C -0.906(2) 0.3704(19) 0.5079(17) 0.147(11) Uani 1 1 d . U . . .
H11C H -0.9463 0.4269 0.4941 0.221 Uiso 1 1 calc GR . . . .
H11D H -0.8296 0.3748 0.5040 0.221 Uiso 1 1 calc GR . . . .
H11E H -0.9296 0.3433 0.5559 0.221 Uiso 1 1 calc GR . . . .
C115 C -1.0307(13) 0.2960(11) 0.4596(10) 0.082(4) Uani 1 1 d . U . . .
C116 C -1.1275(19) 0.3241(18) 0.5075(15) 0.136(10) Uani 1 1 d . U . . .
H11F H -1.1346 0.3851 0.5006 0.204 Uiso 1 1 calc GR . . . .
H11G H -1.1156 0.2958 0.5558 0.204 Uiso 1 1 calc GR . . . .
H11H H -1.1932 0.3089 0.4961 0.204 Uiso 1 1 calc GR . . . .
C117 C -1.0441(11) 0.2419(10) 0.4197(8) 0.073(3) Uani 1 1 d . U . . .
H117 H -1.1126 0.2249 0.4217 0.088 Uiso 1 1 calc R . . . .
C118 C -0.9581(9) 0.2115(9) 0.3762(7) 0.058(3) Uani 1 1 d . U . . .
C119 C -0.9724(10) 0.1493(11) 0.3383(8) 0.071(3) Uani 1 1 d . U . . .
H11I H -0.9448 0.1692 0.2894 0.085 Uiso 1 1 calc R . . . .
H11J H -1.0498 0.1459 0.3395 0.085 Uiso 1 1 calc R . . . .
C120 C -0.9597(12) 0.0318(12) 0.4418(10) 0.086(4) Uani 1 1 d . U . . .
H12C H -0.9273 -0.0263 0.4603 0.129 Uiso 1 1 calc GR . . . .
H12D H -1.0376 0.0336 0.4438 0.129 Uiso 1 1 calc GR . . . .
H12E H -0.9430 0.0674 0.4695 0.129 Uiso 1 1 calc GR . . . .
C121 C -0.9328(12) 0.0050(12) 0.3259(11) 0.090(5) Uani 1 1 d . U . . .
H12F H -1.0088 -0.0049 0.3334 0.107 Uiso 1 1 calc R . . . .
H12G H -0.9176 0.0327 0.2762 0.107 Uiso 1 1 calc R . . . .
C122 C -0.8626(14) -0.0783(12) 0.3439(12) 0.092(5) Uani 1 1 d . U . . .
H12H H -0.8856 -0.1103 0.3912 0.111 Uiso 1 1 calc R . . . .
H12I H -0.8708 -0.1114 0.3115 0.111 Uiso 1 1 calc R . . . .
C123 C -0.6897(16) -0.1392(9) 0.3902(10) 0.087(4) Uani 1 1 d . U . . .
H12J H -0.6123 -0.1377 0.3812 0.130 Uiso 1 1 calc GR . . . .
H12K H -0.7070 -0.1919 0.3843 0.130 Uiso 1 1 calc GR . . . .
H12L H -0.7126 -0.1355 0.4376 0.130 Uiso 1 1 calc GR . . . .
C124 C -0.6951(11) -0.0587(8) 0.2667(8) 0.062(3) Uani 1 1 d . U . . .
H12M H -0.7026 -0.1096 0.2523 0.074 Uiso 1 1 calc R . . . .
H12N H -0.7325 -0.0093 0.2348 0.074 Uiso 1 1 calc R . . . .
C125 C -0.5777(11) -0.0491(7) 0.2619(7) 0.057(3) Uani 1 1 d . U . . .
C126 C -0.4965(13) -0.1113(9) 0.2449(9) 0.076(4) Uani 1 1 d . U . . .
H126 H -0.5177 -0.1593 0.2362 0.092 Uiso 1 1 calc R . . . .
C127 C -0.3872(13) -0.1055(10) 0.2404(10) 0.079(4) Uani 1 1 d . U . . .
C128 C -0.3038(19) -0.1743(16) 0.2186(17) 0.136(10) Uani 1 1 d . U . . .
H12O H -0.2645 -0.1495 0.1746 0.204 Uiso 1 1 calc GR . . . .
H12P H -0.3406 -0.2192 0.2132 0.204 Uiso 1 1 calc GR . . . .
H12Q H -0.2534 -0.1977 0.2542 0.204 Uiso 1 1 calc GR . . . .
C129 C -0.3547(11) -0.0355(10) 0.2559(9) 0.070(3) Uani 1 1 d . U . . .
C130 C -0.2359(13) -0.0206(15) 0.2465(13) 0.105(6) Uani 1 1 d . U . . .
H13D H -0.2113 -0.0072 0.1972 0.158 Uiso 1 1 calc GR . . . .
H13E H -0.1925 -0.0716 0.2710 0.158 Uiso 1 1 calc GR . . . .
H13F H -0.2287 0.0264 0.2653 0.158 Uiso 1 1 calc GR . . . .
C131 C -0.4353(9) 0.0278(7) 0.2739(7) 0.053(2) Uani 1 1 d . U . . .
H131 H -0.4138 0.0736 0.2859 0.063 Uiso 1 1 calc R . . . .
O1W O 0.010(10) -0.268(10) 0.181(8) 0.44(8) Uani 0.5 1 d . U P . .
O2W O -0.053(5) -0.450(4) 0.194(4) 0.20(2) Uani 0.5 1 d . U P A 1
O3W O -0.956(4) -0.268(3) -0.488(3) 0.232(18) Uani 0.75 1 d . U P B 1
O4W O -0.986(8) -0.351(7) -0.441(6) 0.17(3) Uani 0.25 1 d . U P C 2
O5W O -0.023(6) -0.470(8) 0.260(6) 0.31(5) Uani 0.5 1 d . U P D 2
O6W O -1.026(8) -0.269(7) 0.382(6) 0.34(5) Uani 0.5 1 d . U P . .

loop_
_atom_site_aniso_label
_atom_site_aniso_U_11
_atom_site_aniso_U_22
_atom_site_aniso_U_33
_atom_site_aniso_U_23
_atom_site_aniso_U_13
_atom_site_aniso_U_12
Tb1 0.0309(3) 0.0332(3) 0.0372(3) -0.0038(2) -0.0037(2) -0.00502(19)
Zn1 0.0469(7) 0.0482(8) 0.0499(8) 0.0014(7) 0.0043(6) -0.0087(6)
Zn2 0.0363(6) 0.0591(8) 0.0427(8) -0.0006(7) -0.0077(5) -0.0143(5)
Zn3 0.0438(7) 0.0523(8) 0.0504(9) 0.0045(7) -0.0113(6) -0.0063(6)
Cl1 0.0401(14) 0.112(3) 0.099(3) 0.000(2) -0.0021(15) -0.0128(16)
Cl2 0.0529(15) 0.101(3) 0.0485(16) 0.0077(16) -0.0038(12) -0.0327(16)
Cl3 0.111(3) 0.0642(19) 0.070(2) 0.0144(17) -0.011(2) -0.0334(19)
O1 0.061(4) 0.051(4) 0.032(3) -0.005(3) 0.003(3) -0.017(3)
O2 0.055(4) 0.035(3) 0.054(4) -0.004(3) -0.004(3) -0.014(3)
O3 0.043(3) 0.037(3) 0.058(4) -0.010(3) -0.008(3) -0.014(2)
O4 0.033(3) 0.044(3) 0.060(4) -0.010(3) -0.005(3) -0.002(2)
O5 0.036(3) 0.048(4) 0.058(4) 0.001(3) -0.003(3) 0.002(3)
O6 0.050(4) 0.051(4) 0.035(3) -0.005(3) -0.004(3) -0.004(3)
N1 0.071(7) 0.088(7) 0.088(7) 0.026(6) -0.034(6) -0.026(6)
N2 0.115(8) 0.059(5) 0.081(6) 0.010(5) 0.009(6) 0.005(5)
N3 0.069(6) 0.081(6) 0.053(5) -0.005(5) -0.018(4) -0.034(4)
N4 0.040(4) 0.086(7) 0.051(6) 0.002(5) -0.005(4) -0.004(4)
N5 0.048(5) 0.096(9) 0.108(9) -0.018(7) -0.031(5) -0.002(5)
N6 0.084(6) 0.086(7) 0.062(6) -0.010(6) -0.030(5) -0.010(6)
C1 0.059(6) 0.054(6) 0.062(7) -0.022(5) 0.017(4) -0.026(5)
C2 0.073(8) 0.117(9) 0.094(11) -0.061(9) 0.013(6) -0.033(7)
C3 0.122(18) 0.17(2) 0.15(2) -0.074(17) -0.030(13) -0.052(15)
C4 0.112(9) 0.101(8) 0.109(10) -0.053(8) 0.037(7) -0.041(7)
C5 0.157(13) 0.123(11) 0.148(13) -0.070(11) 0.011(10) -0.048(10)
C6 0.117(9) 0.061(7) 0.106(9) -0.034(7) 0.032(6) -0.027(6)
C7 0.096(9) 0.046(6) 0.087(8) -0.020(6) 0.038(6) -0.026(6)
C8 0.074(8) 0.089(9) 0.068(8) -0.033(7) 0.007(5) -0.036(7)
C9 0.124(13) 0.056(8) 0.097(10) -0.010(7) 0.015(7) 0.012(8)
C10 0.154(14) 0.081(10) 0.124(15) -0.013(11) 0.031(11) -0.032(11)
C11 0.103(9) 0.096(9) 0.104(9) 0.028(7) -0.022(8) 0.022(7)
C12 0.118(11) 0.100(8) 0.119(10) 0.016(8) -0.035(9) -0.020(8)
C13 0.112(12) 0.156(16) 0.069(8) 0.009(10) -0.015(8) -0.049(10)
C14 0.058(7) 0.090(8) 0.138(16) 0.019(9) -0.048(8) -0.016(6)
C15 0.055(6) 0.096(8) 0.048(6) -0.012(6) -0.003(5) -0.023(6)
C16 0.115(14) 0.173(14) 0.055(9) -0.029(11) -0.010(8) -0.059(12)
C17 0.15(2) 0.197(18) 0.132(18) -0.118(17) -0.007(13) -0.036(17)
C18 0.32(6) 0.36(5) 0.20(3) -0.21(4) -0.01(3) -0.11(4)
C19 0.136(19) 0.141(15) 0.18(2) -0.116(17) -0.026(16) 0.010(15)
C20 0.25(3) 0.146(15) 0.27(3) -0.135(17) -0.01(2) 0.010(17)
C21 0.096(11) 0.073(8) 0.119(13) -0.047(9) -0.024(10) 0.008(8)
C22 0.058(6) 0.057(6) 0.041(5) -0.014(5) 0.000(4) -0.006(5)
C23 0.060(6) 0.041(5) 0.062(7) -0.007(5) -0.001(5) 0.000(4)
C24 0.083(8) 0.053(6) 0.063(8) -0.011(6) 0.014(5) -0.002(5)
C25 0.155(17) 0.066(9) 0.098(13) -0.042(10) -0.006(11) 0.003(10)
C26 0.090(10) 0.051(7) 0.081(10) -0.006(6) 0.015(6) 0.016(6)
C27 0.16(2) 0.069(10) 0.103(15) -0.020(10) 0.009(13) 0.039(11)
C28 0.064(7) 0.064(7) 0.071(9) 0.001(6) 0.005(6) 0.018(6)
C29 0.049(6) 0.057(6) 0.053(7) 0.008(5) 0.003(4) 0.002(4)
C30 0.039(5) 0.045(5) 0.054(6) -0.004(5) 0.009(4) 0.003(4)
C31 0.048(6) 0.070(7) 0.054(7) 0.010(5) -0.004(5) 0.006(5)
C32 0.042(6) 0.127(14) 0.065(9) 0.003(8) 0.002(5) 0.004(6)
C33 0.048(6) 0.120(11) 0.062(8) -0.005(7) -0.027(5) -0.014(6)
C34 0.065(7) 0.099(9) 0.051(7) -0.007(6) -0.015(5) -0.031(6)
C35 0.101(10) 0.116(14) 0.079(11) 0.001(9) -0.023(8) -0.065(11)
C36 0.088(8) 0.075(7) 0.058(7) -0.020(6) -0.018(6) -0.023(6)
C37 0.167(18) 0.062(7) 0.100(12) -0.032(8) -0.051(12) -0.029(10)
C38 0.18(2) 0.051(7) 0.106(14) -0.028(8) -0.039(13) -0.012(10)
C39 0.30(4) 0.056(8) 0.17(3) -0.038(13) -0.08(3) -0.034(16)
C40 0.093(10) 0.045(6) 0.079(9) -0.012(6) -0.006(7) -0.016(6)
C41 0.063(7) 0.049(5) 0.060(7) -0.009(5) -0.006(5) -0.018(5)
C42 0.056(6) 0.041(5) 0.059(6) -0.015(4) -0.003(5) -0.018(4)
C43 0.100(10) 0.055(6) 0.066(8) -0.018(6) -0.019(7) -0.023(6)
C44 0.119(13) 0.048(7) 0.096(12) -0.009(7) -0.013(9) -0.010(7)
C45 0.046(5) 0.045(5) 0.064(7) 0.004(5) 0.005(5) 0.002(4)
C46 0.056(6) 0.075(9) 0.089(11) -0.025(8) 0.002(6) 0.007(6)
C47 0.085(8) 0.082(11) 0.139(18) -0.042(11) 0.025(10) 0.004(8)
C48 0.135(18) 0.16(3) 0.27(4) -0.16(3) 0.02(2) 0.018(18)
C49 0.071(7) 0.078(10) 0.111(14) -0.006(8) 0.021(8) 0.025(7)
C50 0.114(14) 0.122(18) 0.19(3) -0.039(17) 0.037(17) 0.049(14)
C51 0.051(7) 0.087(10) 0.116(14) -0.004(8) 0.008(7) 0.019(6)
C52 0.032(5) 0.063(7) 0.088(9) 0.003(6) 0.006(5) 0.000(4)
C53 0.033(5) 0.105(11) 0.136(11) -0.029(9) -0.003(6) -0.017(6)
C54 0.068(9) 0.129(12) 0.129(16) -0.004(12) -0.052(10) 0.020(10)
C55 0.064(8) 0.150(15) 0.145(15) -0.054(15) -0.043(8) -0.016(10)
C56 0.098(10) 0.15(2) 0.120(14) -0.046(14) -0.050(8) -0.016(10)
C57 0.143(15) 0.109(13) 0.053(8) -0.008(8) -0.029(8) -0.011(12)
C58 0.091(7) 0.079(8) 0.066(9) -0.024(7) -0.016(7) -0.027(7)
C59 0.082(7) 0.062(7) 0.049(7) -0.016(6) -0.006(5) -0.009(6)
C60 0.106(8) 0.072(9) 0.067(9) -0.034(8) -0.015(7) 0.000(8)
C61 0.101(8) 0.077(9) 0.057(8) -0.025(7) 0.007(7) 0.006(8)
C62 0.140(15) 0.15(2) 0.089(13) -0.067(14) 0.008(12) 0.032(16)
C63 0.073(7) 0.064(8) 0.062(8) -0.015(6) 0.001(6) 0.005(6)
C64 0.072(7) 0.101(13) 0.110(14) -0.041(11) 0.009(8) 0.005(9)
C65 0.059(5) 0.058(7) 0.047(6) -0.013(5) 0.010(5) -0.010(5)
C66 0.061(5) 0.042(5) 0.049(6) -0.009(5) -0.001(4) -0.008(4)
Tb2 0.0312(2) 0.0314(3) 0.0347(3) -0.0065(2) -0.00208(19) -0.00724(18)
Zn4 0.0438(7) 0.0538(8) 0.0465(8) 0.0026(7) -0.0045(6) -0.0017(6)
Zn5 0.0395(7) 0.0454(8) 0.0710(10) 0.0066(8) -0.0153(6) -0.0160(6)
Zn6 0.0394(6) 0.0437(7) 0.0411(7) -0.0046(6) -0.0010(5) -0.0111(5)
Cl4 0.0381(14) 0.111(3) 0.097(3) 0.003(2) -0.0084(14) -0.0095(15)
Cl5 0.0534(16) 0.0616(18) 0.098(3) 0.0181(17) -0.0271(16) -0.0187(13)
Cl6 0.085(2) 0.075(2) 0.0459(16) 0.0001(15) -0.0177(14) -0.0086(16)
O7 0.054(4) 0.048(4) 0.040(3) -0.011(3) -0.007(3) -0.008(3)
O8 0.059(4) 0.030(3) 0.051(4) -0.002(3) -0.018(3) 0.000(3)
O9 0.032(3) 0.060(4) 0.059(4) -0.017(4) 0.007(3) -0.010(3)
O10 0.046(3) 0.051(4) 0.044(4) -0.014(3) -0.014(3) -0.017(3)
O11 0.043(3) 0.033(3) 0.050(4) -0.010(3) 0.002(3) -0.007(2)
O12 0.035(3) 0.056(4) 0.046(4) -0.005(3) 0.013(3) 0.000(3)
N7 0.124(10) 0.099(8) 0.047(5) 0.008(6) 0.012(6) 0.006(7)
N8 0.074(7) 0.107(8) 0.073(7) 0.028(6) -0.016(6) -0.043(6)
N9 0.042(5) 0.067(6) 0.103(8) 0.022(5) -0.009(5) -0.016(4)
N10 0.074(6) 0.060(6) 0.106(8) 0.002(5) -0.039(5) -0.031(5)
N11 0.075(6) 0.043(4) 0.083(7) -0.015(5) 0.002(5) -0.023(4)
N12 0.041(4) 0.080(6) 0.071(6) -0.024(5) 0.007(4) -0.021(4)
C1AA 0.050(5) 0.039(4) 0.048(6) -0.011(4) 0.000(4) -0.007(4)
C67 0.056(6) 0.033(5) 0.075(7) -0.010(5) -0.010(5) -0.005(4)
C68 0.097(11) 0.065(8) 0.093(10) -0.041(8) 0.001(8) -0.015(7)
C69 0.119(15) 0.097(12) 0.160(16) -0.086(12) -0.016(12) -0.001(10)
C70 0.22(4) 0.23(4) 0.23(3) -0.19(3) 0.04(3) -0.05(3)
C71 0.16(2) 0.055(9) 0.198(19) -0.043(12) -0.072(15) -0.011(9)
C72 0.24(3) 0.124(17) 0.26(3) -0.093(17) -0.04(2) -0.055(17)
C73 0.145(18) 0.049(8) 0.161(15) 0.007(9) -0.061(13) -0.040(10)
C74 0.070(8) 0.048(6) 0.102(8) 0.011(6) -0.027(7) -0.020(6)
C75 0.066(8) 0.136(15) 0.093(9) 0.015(9) -0.012(7) -0.055(9)
C76 0.105(9) 0.092(8) 0.115(11) 0.019(8) -0.045(8) -0.029(7)
C77 0.118(11) 0.136(10) 0.093(8) 0.010(8) -0.006(8) -0.043(9)
C78 0.122(14) 0.124(11) 0.086(13) 0.047(9) 0.047(10) -0.016(11)
C79 0.166(15) 0.146(17) 0.076(10) -0.029(12) -0.020(11) 0.038(12)
C80 0.101(11) 0.112(10) 0.056(8) -0.019(8) 0.021(7) 0.004(7)
C81 0.079(8) 0.091(9) 0.043(6) -0.022(6) -0.011(5) 0.012(6)
C82 0.107(12) 0.127(14) 0.056(8) -0.048(9) -0.020(7) 0.018(8)
C83 0.113(13) 0.110(13) 0.093(10) -0.063(10) -0.044(8) 0.014(8)
C84 0.20(3) 0.17(2) 0.14(2) -0.10(2) -0.079(19) 0.001(17)
C85 0.090(9) 0.071(9) 0.096(9) -0.039(8) -0.032(7) -0.008(6)
C86 0.16(2) 0.15(2) 0.139(17) -0.061(17) -0.032(13) -0.083(16)
C87 0.070(7) 0.070(8) 0.057(7) -0.021(6) -0.017(5) -0.018(6)
C88 0.057(6) 0.053(5) 0.040(5) -0.014(5) -0.015(4) 0.002(4)
C89 0.062(6) 0.051(6) 0.061(6) -0.023(5) -0.021(5) -0.009(5)
C90 0.076(8) 0.064(7) 0.056(6) -0.026(5) -0.012(5) -0.007(6)
C91 0.125(14) 0.102(11) 0.058(7) -0.031(8) -0.023(8) -0.017(10)
C92 0.17(2) 0.120(15) 0.044(7) -0.028(9) -0.008(9) -0.002(12)
C93 0.21(3) 0.131(18) 0.087(10) -0.061(11) -0.030(14) -0.046(16)
C94 0.39(6) 0.22(4) 0.113(16) -0.11(2) -0.03(3) -0.09(4)
C95 0.20(2) 0.105(14) 0.107(10) -0.053(11) -0.041(14) -0.062(15)
C96 0.105(11) 0.065(8) 0.092(9) -0.032(7) -0.029(7) -0.022(7)
C97 0.098(9) 0.056(7) 0.112(10) -0.022(7) -0.032(7) -0.028(6)
C98 0.099(9) 0.098(10) 0.126(11) -0.018(8) -0.047(8) -0.035(8)
C99 0.070(8) 0.058(7) 0.138(11) 0.010(7) -0.030(7) -0.036(6)
C100 0.063(7) 0.082(7) 0.128(10) 0.016(7) -0.015(6) -0.037(6)
C101 0.055(6) 0.094(8) 0.104(10) 0.013(8) 0.000(6) -0.009(6)
C102 0.056(7) 0.078(8) 0.083(8) 0.028(6) 0.009(6) -0.015(6)
C103 0.051(6) 0.071(7) 0.060(7) 0.020(5) 0.008(5) 0.006(5)
C104 0.085(8) 0.110(9) 0.067(8) 0.006(7) 0.027(7) 0.010(7)
C105 0.122(15) 0.125(15) 0.066(10) -0.023(10) 0.034(10) 0.025(9)
C106 0.24(4) 0.21(3) 0.13(2) -0.08(2) 0.09(2) 0.02(3)
C107 0.110(11) 0.085(10) 0.055(8) -0.023(7) 0.002(7) 0.023(7)
C108 0.20(2) 0.117(16) 0.085(13) -0.061(13) -0.002(14) -0.001(13)
C109 0.072(7) 0.070(7) 0.038(6) -0.010(5) 0.007(5) -0.001(5)
C110 0.044(5) 0.059(6) 0.042(6) 0.001(5) 0.006(4) 0.004(4)
C111 0.041(5) 0.062(7) 0.058(7) -0.013(5) 0.001(4) 0.007(4)
C112 0.059(7) 0.065(8) 0.097(11) -0.035(7) 0.012(6) 0.000(6)
C113 0.086(8) 0.080(10) 0.111(14) -0.048(10) 0.020(9) 0.004(8)
C114 0.127(16) 0.16(2) 0.19(3) -0.13(2) 0.021(17) -0.001(16)
C115 0.070(7) 0.072(9) 0.088(11) -0.018(7) 0.026(7) 0.011(6)
C116 0.105(13) 0.14(2) 0.17(2) -0.084(18) 0.057(15) -0.001(13)
C117 0.055(6) 0.074(9) 0.072(9) -0.006(6) 0.010(6) 0.011(6)
C118 0.037(5) 0.075(7) 0.052(7) -0.007(5) 0.001(4) 0.008(4)
C119 0.038(5) 0.109(9) 0.068(8) -0.029(7) -0.007(5) 0.000(6)
C120 0.059(7) 0.097(11) 0.090(9) -0.007(8) 0.019(7) -0.029(7)
C121 0.054(7) 0.109(10) 0.129(13) -0.056(11) -0.003(7) -0.040(6)
C122 0.086(8) 0.081(9) 0.122(14) -0.038(10) 0.010(8) -0.045(6)
C123 0.121(12) 0.043(6) 0.088(10) -0.004(6) -0.003(9) -0.017(7)
C124 0.075(6) 0.049(6) 0.076(7) -0.030(6) -0.014(6) -0.016(5)
C125 0.068(6) 0.042(5) 0.065(7) -0.022(5) -0.006(5) -0.002(4)
C126 0.087(7) 0.052(7) 0.098(11) -0.040(8) -0.002(8) 0.000(6)
C127 0.073(7) 0.066(8) 0.098(11) -0.036(8) -0.003(8) 0.015(6)
C128 0.108(13) 0.112(16) 0.20(3) -0.101(19) -0.007(16) 0.037(13)
C129 0.054(6) 0.066(8) 0.086(10) -0.026(7) 0.003(6) 0.007(5)
C130 0.056(7) 0.126(16) 0.140(18) -0.056(14) -0.004(9) 0.005(8)
C131 0.052(5) 0.041(5) 0.062(7) -0.012(5) -0.002(5) -0.001(4)
O1W 0.33(12) 0.5(2) 0.42(15) -0.19(14) 0.04(12) 0.14(13)
O2W 0.18(3) 0.21(3) 0.22(3) -0.07(2) -0.02(2) -0.02(2)
O3W 0.21(3) 0.25(3) 0.24(3) -0.09(2) 0.01(2) 0.01(2)
O4W 0.16(4) 0.17(4) 0.18(4) -0.05(3) -0.02(3) -0.02(3)
O5W 0.17(5) 0.48(15) 0.38(12) -0.28(12) -0.01(7) -0.03(7)
O6W 0.34(5) 0.33(5) 0.34(5) -0.086(18) -0.027(15) -0.040(15)

loop_
_atom_type_symbol
_atom_type_description
_atom_type_scat_dispersion_real
_atom_type_scat_dispersion_imag
_atom_type_scat_source
C C 0.0181 0.0091 'International Tables Vol C Tables 4.2.6.8 and 6.1.1.4'
H H 0.0000 0.0000 'International Tables Vol C Tables 4.2.6.8 and 6.1.1.4'
Cl Cl 0.3639 0.7018 'International Tables Vol C Tables 4.2.6.8 and 6.1.1.4'
N N 0.0311 0.0180 'International Tables Vol C Tables 4.2.6.8 and 6.1.1.4'
O O 0.0492 0.0322 'International Tables Vol C Tables 4.2.6.8 and 6.1.1.4'
Tb Tb -9.1472 9.1891 'International Tables Vol C Tables 4.2.6.8 and 6.1.1.4'
Zn Zn -1.5491 0.6778 'International Tables Vol C Tables 4.2.6.8 and 6.1.1.4'

loop_
_geom_angle_atom_site_label_1
_geom_angle_atom_site_label_2
_geom_angle_atom_site_label_3
_geom_angle
Zn1 Tb1 Zn2 110.10(4)
Zn3 Tb1 Zn1 129.97(4)
Zn3 Tb1 Zn2 119.72(4)
O1 Tb1 Zn1 34.42(19)
O1 Tb1 Zn2 93.0(2)
O1 Tb1 Zn3 138.9(2)
O1 Tb1 O4 93.3(3)
O1 Tb1 O6 164.4(3)
O2 Tb1 Zn1 36.5(2)
O2 Tb1 Zn2 125.11(19)
O2 Tb1 Zn3 103.7(2)
O2 Tb1 O1 70.8(3)
O2 Tb1 O4 93.0(3)
O2 Tb1 O6 96.3(3)
O3 Tb1 Zn1 122.1(2)
O3 Tb1 Zn2 34.69(18)
O3 Tb1 Zn3 102.4(2)
O3 Tb1 O1 90.8(3)
O3 Tb1 O2 153.8(3)
O3 Tb1 O4 68.9(2)
O3 Tb1 O6 104.2(3)
O4 Tb1 Zn1 91.52(19)
O4 Tb1 Zn2 34.17(18)
O4 Tb1 Zn3 127.8(2)
O4 Tb1 O6 96.2(3)
O5 Tb1 Zn1 110.1(2)
O5 Tb1 Zn2 128.6(2)
O5 Tb1 Zn3 38.2(2)
O5 Tb1 O1 102.6(3)
O5 Tb1 O2 106.2(3)
O5 Tb1 O3 95.7(3)
O5 Tb1 O4 158.2(3)
O5 Tb1 O6 72.0(3)
O6 Tb1 Zn1 132.60(19)
O6 Tb1 Zn2 101.79(18)
O6 Tb1 Zn3 33.80(18)
Cl1 Zn1 Tb1 114.74(13)
O1 Zn1 Tb1 39.0(2)
O1 Zn1 Cl1 108.1(3)
O1 Zn1 O2 78.3(3)
O1 Zn1 N1 89.7(4)
O1 Zn1 N2 140.1(5)
O2 Zn1 Tb1 39.49(18)
O2 Zn1 Cl1 105.7(2)
O2 Zn1 N1 145.8(5)
O2 Zn1 N2 89.8(5)
N1 Zn1 Tb1 120.1(3)
N1 Zn1 Cl1 108.4(4)
N2 Zn1 Tb1 117.8(4)
N2 Zn1 Cl1 111.7(5)
N2 Zn1 N1 79.1(7)
Cl2 Zn2 Tb1 115.42(10)
O3 Zn2 Tb1 38.08(18)
O3 Zn2 Cl2 102.2(2)
O3 Zn2 N3 89.0(4)
O3 Zn2 N4 153.2(4)
O4 Zn2 Tb1 39.10(19)
O4 Zn2 Cl2 118.6(3)
O4 Zn2 O3 77.2(3)
O4 Zn2 N3 134.9(4)
O4 Zn2 N4 90.7(4)
N3 Zn2 Tb1 116.3(3)
N3 Zn2 Cl2 106.2(3)
N3 Zn2 N4 82.8(5)
N4 Zn2 Tb1 126.1(3)
N4 Zn2 Cl2 104.6(3)
Cl3 Zn3 Tb1 115.48(13)
Cl3 Zn3 N6 101.7(4)
O5 Zn3 Tb1 39.47(18)
O5 Zn3 Cl3 106.8(2)
O5 Zn3 N6 151.5(4)
O6 Zn3 Tb1 39.9(2)
O6 Zn3 Cl3 112.2(3)
O6 Zn3 O5 79.4(3)
O6 Zn3 N5 133.0(5)
O6 Zn3 N6 90.8(4)
N5 Zn3 Tb1 114.2(4)
N5 Zn3 Cl3 114.8(4)
N5 Zn3 O5 87.1(5)
N5 Zn3 N6 80.2(5)
N6 Zn3 Tb1 125.7(3)
Zn1 O1 Tb1 106.6(3)
C22 O1 Tb1 134.2(7)
C22 O1 Zn1 119.0(7)
Zn1 O2 Tb1 104.0(3)
C1 O2 Tb1 143.6(7)
C1 O2 Zn1 112.2(7)
Zn2 O3 Tb1 107.2(3)
C42 O3 Tb1 136.4(7)
C42 O3 Zn2 116.4(6)
Zn2 O4 Tb1 106.7(3)
C30 O4 Tb1 129.8(6)
C30 O4 Zn2 122.8(6)
Zn3 O5 Tb1 102.4(3)
C45 O5 Tb1 143.9(8)
C45 O5 Zn3 113.7(7)
Zn3 O6 Tb1 106.3(3)
C66 O6 Tb1 135.0(7)
C66 O6 Zn3 117.4(7)
C12 N1 Zn1 111.1(15)
C12 N1 C13 102.9(17)
C12 N1 C14 111.7(15)
C13 N1 Zn1 112.4(11)
C14 N1 Zn1 106.3(11)
C14 N1 C13 112.6(18)
C9 N2 Zn1 111.3(10)
C9 N2 C11 112.0(16)
C10 N2 Zn1 111.7(13)
C10 N2 C9 108.7(18)
C10 N2 C11 113.2(17)
C11 N2 Zn1 99.7(12)
C34 N3 Zn2 102.6(9)
C35 N3 Zn2 110.0(10)
C35 N3 C34 110.3(11)
C35 N3 C36 111.3(14)
C36 N3 Zn2 112.1(7)
C36 N3 C34 110.3(11)
C31 N4 Zn2 110.4(7)
C31 N4 C32 108.5(13)
C31 N4 C33 108.6(11)
C32 N4 Zn2 112.8(9)
C32 N4 C33 109.5(11)
C33 N4 Zn2 107.0(9)
C53 N5 Zn3 113.7(9)
C53 N5 C54 108.5(15)
C54 N5 Zn3 107.3(11)
C55 N5 Zn3 105.7(11)
C55 N5 C53 110.2(16)
C55 N5 C54 111.4(16)
C56 N6 Zn3 107.1(12)
C57 N6 Zn3 113.8(11)
C57 N6 C56 109.2(15)
C58 N6 Zn3 106.7(8)
C58 N6 C56 109.9(15)
C58 N6 C57 110.1(15)
O2 C1 C7 120.3(14)
O2 C1 C8 120.7(12)
C7 C1 C8 118.9(13)
C4 C2 C3 121.1(19)
C4 C2 C8 117.5(19)
C8 C2 C3 121(2)
C2 C4 C5 121(2)
C6 C4 C2 121.5(18)
C6 C4 C5 118(2)
C4 C6 C7 122.0(18)
C1 C7 C6 118.6(18)
C1 C7 C9 119.8(14)
C6 C7 C9 121.4(16)
C1 C8 C2 121.5(17)
C7 C9 N2 113.2(15)
C12 C11 N2 111.9(19)
C11 C12 N1 107(2)
C15 C14 N1 111.3(13)
C16 C15 C14 122.7(18)
C22 C15 C14 120.2(14)
C22 C15 C16 117.0(17)
C17 C16 C15 125(2)
C16 C17 C18 125(4)
C16 C17 C19 116.2(18)
C19 C17 C18 118(3)
C17 C19 C20 122(3)
C17 C19 C21 122(2)
C21 C19 C20 116(3)
C22 C21 C19 120(2)
O1 C22 C15 119.5(12)
O1 C22 C21 121.1(13)
C21 C22 C15 119.3(13)
C24 C23 C30 123.3(13)
C23 C24 C25 120.0(15)
C23 C24 C26 117.7(15)
C26 C24 C25 122.3(14)
C24 C26 C27 120.8(18)
C28 C26 C24 118.8(13)
C28 C26 C27 120.5(17)
C26 C28 C29 123.4(14)
C28 C29 C30 117.5(13)
C28 C29 C31 120.6(12)
C30 C29 C31 121.9(11)
O4 C30 C23 121.4(10)
O4 C30 C29 119.3(11)
C23 C30 C29 119.3(11)
N4 C31 C29 113.7(11)
N4 C33 C34 111.5(10)
C33 C34 N3 110.9(12)
N3 C36 C43 111.3(13)
C43 C37 C38 122.9(14)
C37 C38 C39 121.2(19)
C40 C38 C37 118.4(14)
C40 C38 C39 120(2)
C38 C40 C41 119.1(15)
C38 C40 C44 121.2(14)
C41 C40 C44 119.6(14)
C40 C41 C42 122.3(13)
O3 C42 C41 121.0(10)
O3 C42 C43 120.3(11)
C43 C42 C41 118.7(11)
C37 C43 C36 122.1(13)
C42 C43 C36 119.4(12)
C42 C43 C37 118.4(14)
O5 C45 C46 122.4(11)
O5 C45 C52 118.1(12)
C46 C45 C52 119.4(12)
C45 C46 C47 121.2(16)
C46 C47 C48 120(2)
C49 C47 C46 119.6(19)
C49 C47 C48 120.6(18)
C47 C49 C50 122(2)
C51 C49 C47 118.8(14)
C51 C49 C50 119(2)
C49 C51 C52 121.7(16)
C45 C52 C53 120.0(12)
C51 C52 C45 119.3(16)
C51 C52 C53 120.6(14)
C52 C53 N5 111.5(14)
C56 C55 N5 115(2)
C55 C56 N6 110.2(15)
N6 C58 C59 111.5(12)
C60 C59 C58 121.4(13)
C60 C59 C66 118.9(14)
C66 C59 C58 119.7(12)
C59 C60 C61 123.6(14)
C60 C61 C62 119.5(17)
C60 C61 C63 117.8(13)
C63 C61 C62 122.7(18)
C61 C63 C64 121.6(14)
C65 C63 C61 118.8(14)
C65 C63 C64 119.6(14)
C66 C65 C63 122.3(12)
O6 C66 C59 120.8(11)
O6 C66 C65 120.6(10)
C59 C66 C65 118.6(11)
Zn4 Tb2 Zn5 110.11(4)
Zn6 Tb2 Zn4 129.89(4)
Zn6 Tb2 Zn5 119.63(4)
O7 Tb2 Zn4 36.16(19)
O7 Tb2 Zn5 124.91(19)
O7 Tb2 Zn6 103.37(19)
O7 Tb2 O9 92.5(3)
O7 Tb2 O11 97.2(3)
O8 Tb2 Zn4 34.42(19)
O8 Tb2 Zn5 93.93(19)
O8 Tb2 Zn6 138.8(2)
O8 Tb2 O7 70.4(3)
O8 Tb2 O9 93.8(3)
O8 Tb2 O11 165.0(2)
O9 Tb2 Zn4 91.0(2)
O9 Tb2 Zn5 34.3(2)
O9 Tb2 Zn6 127.4(2)
O9 Tb2 O11 95.2(3)
O10 Tb2 Zn4 121.6(2)
O10 Tb2 Zn5 34.73(19)
O10 Tb2 Zn6 103.44(19)
O10 Tb2 O7 153.1(3)
O10 Tb2 O8 90.8(3)
O10 Tb2 O9 69.0(3)
O10 Tb2 O11 103.7(3)
O10 Tb2 O12 96.9(3)
O11 Tb2 Zn4 133.22(18)
O11 Tb2 Zn5 100.30(17)
O11 Tb2 Zn6 33.86(17)
O12 Tb2 Zn4 110.6(2)
O12 Tb2 Zn5 129.3(2)
O12 Tb2 Zn6 37.6(2)
O12 Tb2 O7 105.8(3)
O12 Tb2 O8 103.1(3)
O12 Tb2 O9 158.3(3)
O12 Tb2 O11 71.5(3)
Cl4 Zn4 Tb2 115.86(12)
O7 Zn4 Tb2 39.79(19)
O7 Zn4 Cl4 106.5(2)
O7 Zn4 N7 89.1(5)
O7 Zn4 N8 145.3(5)
O8 Zn4 Tb2 38.58(19)
O8 Zn4 Cl4 108.1(3)
O8 Zn4 O7 78.1(3)
O8 Zn4 N7 139.8(5)
O8 Zn4 N8 90.3(5)
N7 Zn4 Tb2 116.8(4)
N7 Zn4 Cl4 112.1(5)
N7 Zn4 N8 78.8(7)
N8 Zn4 Tb2 119.6(4)
N8 Zn4 Cl4 108.2(4)
Cl5 Zn5 Tb2 115.10(9)
O9 Zn5 Tb2 39.20(19)
O9 Zn5 Cl5 120.0(3)
O9 Zn5 O10 76.9(3)
O9 Zn5 N9 90.5(4)
O9 Zn5 N10 133.8(4)
O10 Zn5 Tb2 37.74(17)
O10 Zn5 Cl5 101.6(2)
O10 Zn5 N9 154.4(4)
O10 Zn5 N10 89.4(4)
N9 Zn5 Tb2 126.8(4)
N9 Zn5 Cl5 104.0(3)
N10 Zn5 Tb2 116.4(4)
N10 Zn5 Cl5 105.9(3)
N10 Zn5 N9 83.3(6)
Cl6 Zn6 Tb2 115.02(11)
Cl6 Zn6 N11 103.3(3)
O11 Zn6 Tb2 39.55(19)
O11 Zn6 Cl6 112.4(2)
O11 Zn6 O12 78.7(2)
O11 Zn6 N11 90.5(3)
O11 Zn6 N12 135.6(4)
O12 Zn6 Tb2 39.14(17)
O12 Zn6 Cl6 105.0(2)
O12 Zn6 N11 151.8(4)
N11 Zn6 Tb2 124.9(3)
N12 Zn6 Tb2 116.1(3)
N12 Zn6 Cl6 111.9(3)
N12 Zn6 O12 88.9(4)
N12 Zn6 N11 80.8(4)
Zn4 O7 Tb2 104.0(3)
C88 O7 Tb2 142.1(7)
C88 O7 Zn4 113.7(7)
Zn4 O8 Tb2 107.0(3)
C67 O8 Tb2 133.4(7)
C67 O8 Zn4 119.3(7)
Zn5 O9 Tb2 106.5(3)
C110 O9 Tb2 130.2(7)
C110 O9 Zn5 122.1(7)
Zn5 O10 Tb2 107.5(3)
C89 O10 Tb2 136.1(7)
C89 O10 Zn5 116.3(6)
Zn6 O11 Tb2 106.6(3)
C1AA O11 Tb2 134.4(6)
C1AA O11 Zn6 118.5(6)
Zn6 O12 Tb2 103.2(3)
C111 O12 Tb2 143.9(8)
C111 O12 Zn6 112.9(7)
C78 N7 Zn4 100.5(12)
C79 N7 Zn4 110.6(13)
C79 N7 C78 114.4(18)
C79 N7 C80 109.9(19)
C80 N7 Zn4 111.6(10)
C80 N7 C78 109.5(15)
C75 N8 Zn4 108.2(10)
C76 N8 Zn4 113.1(11)
C76 N8 C75 109.3(18)
C77 N8 Zn4 115.5(14)
C77 N8 C75 109.4(16)
C77 N8 C76 101.1(16)
C100 N9 Zn5 106.0(12)
C101 N9 Zn5 113.1(10)
C101 N9 C100 108.9(12)
C102 N9 Zn5 109.1(7)
C102 N9 C100 110.2(13)
C102 N9 C101 109.5(15)
C97 N10 Zn5 111.5(8)
C97 N10 C98 109.1(16)
C97 N10 C99 111.8(13)
C98 N10 Zn5 111.7(11)
C99 N10 Zn5 102.7(11)
C99 N10 C98 109.9(13)
C122 N11 Zn6 107.2(9)
C122 N11 C124 109.8(13)
C123 N11 Zn6 113.3(10)
C123 N11 C122 109.4(13)
C123 N11 C124 110.5(12)
C124 N11 Zn6 106.6(7)
C119 N12 Zn6 112.4(8)
C119 N12 C120 109.4(11)
C119 N12 C121 109.0(12)
C120 N12 Zn6 109.7(9)
C120 N12 C121 110.4(13)
C121 N12 Zn6 106.0(8)
O11 C1AA C125 121.3(10)
O11 C1AA C131 120.2(9)
C125 C1AA C131 118.5(10)
O8 C67 C68 120.7(12)
O8 C67 C74 120.7(13)
C68 C67 C74 118.6(13)
C69 C68 C67 123.4(19)
C68 C69 C70 120(3)
C68 C69 C71 117(2)
C71 C69 C70 123(2)
C69 C71 C72 117(3)
C73 C71 C69 118.4(17)
C73 C71 C72 125(3)
C71 C73 C74 124(2)
C67 C74 C75 119.3(14)
C73 C74 C67 118(2)
C73 C74 C75 122.7(18)
C74 C75 N8 112.2(14)
N8 C77 C78 106.1(18)
C77 C78 N7 112.4(18)
N7 C80 C81 112.8(14)
C82 C81 C80 122.0(15)
C82 C81 C88 118.1(17)
C88 C81 C80 119.8(14)
C81 C82 C83 122.9(16)
C82 C83 C84 120(2)
C85 C83 C82 118.7(14)
C85 C83 C84 121(2)
C83 C85 C86 122.6(16)
C83 C85 C87 119.7(17)
C87 C85 C86 117.8(17)
C88 C87 C85 121.6(14)
O7 C88 C81 118.4(12)
O7 C88 C87 122.6(10)
C87 C88 C81 119.0(12)
O10 C89 C90 120.9(10)
O10 C89 C96 119.6(13)
C90 C89 C96 119.5(12)
C91 C90 C89 122.6(14)
C90 C91 C92 120.5(17)
C90 C91 C93 117.6(19)
C93 C91 C92 121.9(17)
C91 C93 C94 120(3)
C95 C93 C91 119.7(16)
C95 C93 C94 120(2)
C93 C95 C96 123.7(17)
C89 C96 C95 116.5(17)
C89 C96 C97 119.5(14)
C95 C96 C97 123.9(15)
N10 C97 C96 112.8(14)
N10 C99 C100 112.4(14)
N9 C100 C99 112.0(11)
C103 C102 N9 115.1(12)
C104 C103 C102 120.8(14)
C110 C103 C102 122.2(14)
C110 C103 C104 116.9(17)
C105 C104 C103 123.1(16)
C104 C105 C106 120(2)
C104 C105 C107 119.0(16)
C107 C105 C106 121(3)
C105 C107 C108 123.4(17)
C109 C107 C105 118.4(19)
C109 C107 C108 118.1(17)
C110 C109 C107 123.0(14)
O9 C110 C103 119.3(13)
O9 C110 C109 121.2(10)
C109 C110 C103 119.5(12)
O12 C111 C118 118.3(11)
C112 C111 O12 122.3(11)
C112 C111 C118 119.3(11)
C111 C112 C113 121.7(14)
C112 C113 C114 119.7(18)
C115 C113 C112 118.9(16)
C115 C113 C114 121.3(16)
C113 C115 C116 121.4(19)
C117 C115 C113 119.2(13)
C117 C115 C116 119.1(17)
C115 C117 C118 122.3(14)
C111 C118 C119 120.2(10)
C117 C118 C111 118.3(13)
C117 C118 C119 121.2(13)
C118 C119 N12 112.6(11)
C122 C121 N12 112.6(15)
N11 C122 C121 111.1(12)
C125 C124 N11 111.1(11)
C1AA C125 C124 120.1(10)
C126 C125 C1AA 118.5(12)
C126 C125 C124 121.4(11)
C127 C126 C125 123.4(13)
C126 C127 C128 120.2(16)
C126 C127 C129 118.6(12)
C129 C127 C128 121.2(16)
C127 C129 C130 121.8(13)
C127 C129 C131 118.9(13)
C131 C129 C130 119.0(14)
C1AA C131 C129 121.7(11)

loop_
_geom_bond_atom_site_label_1
_geom_bond_atom_site_label_2
_geom_bond_distance
Tb1 Zn1 3.4958(15)
Tb1 Zn2 3.5196(14)
Tb1 Zn3 3.4887(16)
Tb1 O1 2.294(7)
Tb1 O2 2.291(7)
Tb1 O3 2.273(6)
Tb1 O4 2.318(6)
Tb1 O5 2.271(7)
Tb1 O6 2.333(7)
Zn1 Cl1 2.228(3)
Zn1 O1 2.062(8)
Zn1 O2 2.143(8)
Zn1 N1 2.221(14)
Zn1 N2 2.156(14)
Zn2 Cl2 2.256(3)
Zn2 O3 2.097(7)
Zn2 O4 2.064(7)
Zn2 N3 2.167(11)
Zn2 N4 2.201(11)
Zn3 Cl3 2.211(4)
Zn3 O5 2.206(9)
Zn3 O6 2.022(7)
Zn3 N5 2.140(11)
Zn3 N6 2.273(13)
O1 C22 1.345(13)
O2 C1 1.360(13)
O3 C42 1.339(12)
O4 C30 1.358(13)
O5 C45 1.358(14)
O6 C66 1.359(13)
N1 C12 1.42(3)
N1 C13 1.48(3)
N1 C14 1.47(2)
N2 C9 1.49(2)
N2 C10 1.44(3)
N2 C11 1.61(3)
N3 C34 1.51(2)
N3 C35 1.467(18)
N3 C36 1.49(2)
N4 C31 1.469(18)
N4 C32 1.488(17)
N4 C33 1.487(19)
N5 C53 1.47(2)
N5 C54 1.50(2)
N5 C55 1.46(3)
N6 C56 1.50(2)
N6 C57 1.49(2)
N6 C58 1.47(2)
C1 C7 1.38(2)
C1 C8 1.39(2)
C2 C3 1.46(3)
C2 C4 1.38(3)
C2 C8 1.42(2)
C4 C5 1.58(3)
C4 C6 1.33(3)
C6 C7 1.41(2)
C7 C9 1.47(3)
C11 C12 1.35(3)
C14 C15 1.44(3)
C15 C16 1.40(2)
C15 C22 1.397(19)
C16 C17 1.34(4)
C17 C18 1.54(3)
C17 C19 1.37(4)
C19 C20 1.53(4)
C19 C21 1.40(3)
C21 C22 1.38(2)
C23 C24 1.378(17)
C23 C30 1.377(18)
C24 C25 1.49(2)
C24 C26 1.43(2)
C26 C27 1.53(2)
C26 C28 1.36(3)
C28 C29 1.400(19)
C29 C30 1.409(17)
C29 C31 1.50(2)
C33 C34 1.49(2)
C36 C43 1.50(2)
C37 C38 1.40(3)
C37 C43 1.39(2)
C38 C39 1.52(2)
C38 C40 1.38(2)
C40 C41 1.387(18)
C40 C44 1.51(2)
C41 C42 1.408(18)
C42 C43 1.384(17)
C45 C46 1.38(2)
C45 C52 1.400(18)
C46 C47 1.41(2)
C47 C48 1.51(3)
C47 C49 1.40(3)
C49 C50 1.53(2)
C49 C51 1.39(3)
C51 C52 1.39(2)
C52 C53 1.47(2)
C55 C56 1.43(3)
C58 C59 1.50(2)
C59 C60 1.38(2)
C59 C66 1.393(17)
C60 C61 1.39(3)
C61 C62 1.51(2)
C61 C63 1.40(2)
C63 C64 1.49(2)
C63 C65 1.396(17)
C65 C66 1.396(17)
Tb2 Zn4 3.4964(16)
Tb2 Zn5 3.5158(15)
Tb2 Zn6 3.4933(14)
Tb2 O7 2.307(7)
Tb2 O8 2.280(7)
Tb2 O9 2.317(7)
Tb2 O10 2.257(6)
Tb2 O11 2.321(7)
Tb2 O12 2.265(7)
Zn4 Cl4 2.231(3)
Zn4 O7 2.127(8)
Zn4 O8 2.067(8)
Zn4 N7 2.180(14)
Zn4 N8 2.185(13)
Zn5 Cl5 2.254(4)
Zn5 O9 2.068(8)
Zn5 O10 2.101(7)
Zn5 N9 2.207(13)
Zn5 N10 2.166(12)
Zn6 Cl6 2.222(3)
Zn6 O11 2.031(7)
Zn6 O12 2.191(8)
Zn6 N11 2.270(10)
Zn6 N12 2.131(9)
O7 C88 1.343(13)
O8 C67 1.353(13)
O9 C110 1.352(14)
O10 C89 1.351(13)
O11 C1AA 1.356(12)
O12 C111 1.378(13)
N7 C78 1.58(3)
N7 C79 1.45(3)
N7 C80 1.46(2)
N8 C75 1.50(2)
N8 C76 1.49(3)
N8 C77 1.37(3)
N9 C100 1.49(2)
N9 C101 1.48(2)
N9 C102 1.47(2)
N10 C97 1.48(2)
N10 C98 1.49(2)
N10 C99 1.48(2)
N11 C122 1.47(2)
N11 C123 1.47(2)
N11 C124 1.499(19)
N12 C119 1.46(2)
N12 C120 1.47(2)
N12 C121 1.486(19)
C1AA C125 1.394(15)
C1AA C131 1.394(16)
C67 C68 1.38(2)
C67 C74 1.401(19)
C68 C69 1.38(2)
C69 C70 1.50(4)
C69 C71 1.43(4)
C71 C72 1.55(3)
C71 C73 1.35(4)
C73 C74 1.37(3)
C74 C75 1.47(3)
C77 C78 1.448(7)
C80 C81 1.49(3)
C81 C82 1.38(2)
C81 C88 1.423(18)
C82 C83 1.39(3)
C83 C84 1.55(2)
C83 C85 1.38(3)
C85 C86 1.51(3)
C85 C87 1.407(17)
C87 C88 1.371(18)
C89 C90 1.40(2)
C89 C96 1.403(18)
C90 C91 1.39(2)
C91 C92 1.49(3)
C91 C93 1.40(3)
C93 C94 1.54(3)
C93 C95 1.36(3)
C95 C96 1.40(3)
C96 C97 1.49(3)
C99 C100 1.49(3)
C102 C103 1.45(2)
C103 C104 1.41(3)
C103 C110 1.403(17)
C104 C105 1.36(3)
C105 C106 1.51(3)
C105 C107 1.41(3)
C107 C108 1.55(3)
C107 C109 1.376(18)
C109 C110 1.371(19)
C111 C112 1.37(2)
C111 C118 1.409(18)
C112 C113 1.41(2)
C113 C114 1.51(3)
C113 C115 1.39(3)
C115 C116 1.53(2)
C115 C117 1.38(3)
C117 C118 1.402(17)
C118 C119 1.46(2)
C121 C122 1.47(3)
C124 C125 1.481(19)
C125 C126 1.394(17)
C126 C127 1.37(2)
C127 C128 1.52(2)
C127 C129 1.39(2)
C129 C130 1.52(2)
C129 C131 1.407(16)
